data_1567721
loop_
_publ_author_name
'Si, Wei-Dan'
'Sheng, Kai'
'Zhang, Chengkai'
'Wang, Zhi'
'Zhang, Shan-Shan'
'Dou, Jian-Min'
'Feng, Lei'
'Gao, Zhi-Yong'
'Tung, Chen-Ho'
'Sun, Di'

_publ_section_title
;
 Bicarbonate insertion triggered self-assembly of chiral octa-gold
 nanoclusters into helical superstructures in the crystalline state
;
_journal_issue 35
_journal_name_full 'Chemical Science'
_journal_page_first 10523
_journal_page_last 10531
_journal_paper_doi 10.1039/D2SC03463H
_journal_volume 13
_journal_year 2022
_chemical_absolute_configuration syn
_chemical_formula_moiety 'C146 H106 Au8 O4 P6 S2, 2(C H O3)'
_chemical_formula_sum 'C148 H108 Au8 O10 P6 S2'
_chemical_formula_weight 3872.01
_space_group_crystal_system orthorhombic
_space_group_IT_number 19
_space_group_name_Hall 'P 2ac 2ab'
_space_group_name_H-M_alt 'P 21 21 21'
_atom_sites_solution_hydrogens geom
_atom_sites_solution_primary iterative
_audit_creation_date 2021-10-20
_audit_creation_method
;
Olex2 1.3
(compiled 2020.11.12 svn.r5f609507 for OlexSys, GUI svn.r6408)
;
_audit_update_record
;
2022-01-14 deposited with the CCDC.	2022-08-15 downloaded from the CCDC.
;
_cell_angle_alpha 90
_cell_angle_beta 90
_cell_angle_gamma 90
_cell_formula_units_Z 4
_cell_length_a 18.8119(2)
_cell_length_b 27.6970(2)
_cell_length_c 31.3398(3)
_cell_measurement_reflns_used 30322
_cell_measurement_temperature 100.01(10)
_cell_measurement_theta_max 75.5660
_cell_measurement_theta_min 2.6960
_cell_volume 16329.1(3)
_computing_cell_refinement 'CrysAlisPro 1.171.40.25a (Rigaku OD, 2018)'
_computing_data_collection 'CrysAlisPro 1.171.40.25a (Rigaku OD, 2018)'
_computing_data_reduction 'CrysAlisPro 1.171.40.25a (Rigaku OD, 2018)'
_computing_molecular_graphics 'Olex2 1.3 (Dolomanov et al., 2009)'
_computing_publication_material 'Olex2 1.3 (Dolomanov et al., 2009)'
_computing_structure_refinement 'SHELXL 2018/3 (Sheldrick, 2015)'
_computing_structure_solution 'olex2.solve 1.3 (Bourhis et al., 2015)'
_diffrn_ambient_environment N~2~
_diffrn_ambient_temperature 100.01(10)
_diffrn_detector 'CCD plate'
_diffrn_detector_area_resol_mean 10.0000
_diffrn_detector_type HyPix
_diffrn_measured_fraction_theta_full 0.995
_diffrn_measured_fraction_theta_max 0.995
_diffrn_measurement_details
;
List of Runs (angles in degrees, time in seconds):

  # Type    Start    End  Width  t~exp~   \w     \q     \k     \f   Frames
#--------------------------------------------------------------------------
  1  \w   -119.00 -65.00   1.00    0.50    --  -48.45-135.00 -60.00   54
  2  \w   -120.00 -70.00   1.00    0.50    --  -48.45-125.00-180.00   50
  3  \w    -23.00  61.00   1.00    0.50    --   48.45 -38.00 -60.00   84
  4  \w    -81.00 -13.00   1.00    3.20    --  -86.25  36.00 -38.00   68
  5  \w     87.00 158.00   1.00    3.20    --  106.49 134.00-173.00   71
  6  \w     98.00 176.00   1.00    3.20    --  106.49  85.00 121.00   78
  7  \w     37.00 121.00   1.00    3.20    --  106.49 -57.00  90.00   84
  8  \w     93.00 177.00   1.00    3.20    --  106.49 125.00-150.00   84
  9  \w     92.00 167.00   1.00    3.20    --  106.49 125.00  60.00   75
;
_diffrn_measurement_device 'four-circle diffractometer'
_diffrn_measurement_device_type 'XtaLAB Synergy, Dualflex, HyPix'
_diffrn_measurement_method '\w scans'
_diffrn_measurement_specimen_support 'Mitegen 50um'
_diffrn_orient_matrix_type 'CrysAlisPro convention (1999,Acta A55,543-557)'
_diffrn_orient_matrix_UB_11 -0.0173744000
_diffrn_orient_matrix_UB_12 -0.0227613000
_diffrn_orient_matrix_UB_13 -0.0435780000
_diffrn_orient_matrix_UB_21 -0.0336678000
_diffrn_orient_matrix_UB_22 -0.0437305000
_diffrn_orient_matrix_UB_23 0.0226918000
_diffrn_orient_matrix_UB_31 -0.0726737000
_diffrn_orient_matrix_UB_32 0.0257224000
_diffrn_orient_matrix_UB_33 -0.0000936000
_diffrn_radiation_collimation 0.3
_diffrn_radiation_monochromator mirror
_diffrn_radiation_probe x-ray
_diffrn_radiation_type 'Cu K\a'
_diffrn_radiation_wavelength 1.54184
_diffrn_reflns_av_R_equivalents 0.0863
_diffrn_reflns_av_unetI/netI 0.0788
_diffrn_reflns_Laue_measured_fraction_full 0.995
_diffrn_reflns_Laue_measured_fraction_max 0.995
_diffrn_reflns_limit_h_max 15
_diffrn_reflns_limit_h_min -22
_diffrn_reflns_limit_k_max 33
_diffrn_reflns_limit_k_min -32
_diffrn_reflns_limit_l_max 34
_diffrn_reflns_limit_l_min -37
_diffrn_reflns_number 70011
_diffrn_reflns_point_group_measured_fraction_full 0.985
_diffrn_reflns_point_group_measured_fraction_max 0.985
_diffrn_reflns_theta_full 67.077
_diffrn_reflns_theta_max 67.077
_diffrn_reflns_theta_min 2.740
_diffrn_source 'micro-focus sealed X-ray tube'
_diffrn_source_current 24.0
_diffrn_source_power 1.2
_diffrn_source_target Mo
_diffrn_source_type 'PhotonJet (Cu) X-ray Source'
_diffrn_source_voltage 50.0
_exptl_absorpt_coefficient_mu 14.326
_exptl_absorpt_correction_T_max 1.00000
_exptl_absorpt_correction_T_min 0.09039
_exptl_absorpt_correction_type multi-scan
_exptl_absorpt_process_details
;
CrysAlisPro 1.171.40.25a (Rigaku Oxford Diffraction, 2018)
Empirical absorption correction using spherical harmonics,
 implemented in SCALE3 ABSPACK scaling algorithm.
;
_exptl_crystal_colour 'clear light orange'
_exptl_crystal_colour_lustre clear
_exptl_crystal_colour_modifier light
_exptl_crystal_colour_primary orange
_exptl_crystal_density_diffrn 1.575
_exptl_crystal_description needle
_exptl_crystal_F_000 7320
_exptl_crystal_size_max 0.05
_exptl_crystal_size_mid 0.03
_exptl_crystal_size_min 0.01
_refine_diff_density_max 3.335
_refine_diff_density_min -3.181
_refine_diff_density_rms 0.260
_refine_ls_abs_structure_details
;
 Flack x determined using 9624 quotients [(I+)-(I-)]/[(I+)+(I-)]
 (Parsons, Flack and Wagner, Acta Cryst. B69 (2013) 249-259).
;
_refine_ls_abs_structure_Flack 0.012(12)
_refine_ls_extinction_method none
_refine_ls_goodness_of_fit_ref 1.076
_refine_ls_hydrogen_treatment constr
_refine_ls_matrix_type full
_refine_ls_number_parameters 1399
_refine_ls_number_reflns 28707
_refine_ls_number_restraints 973
_refine_ls_restrained_S_all 1.062
_refine_ls_R_factor_all 0.0918
_refine_ls_R_factor_gt 0.0815
_refine_ls_shift/su_max 0.004
_refine_ls_shift/su_mean 0.000
_refine_ls_structure_factor_coef Fsqd
_refine_ls_weighting_details 'w=1/[\s^2^(Fo^2^)+(0.1510P)^2^+172.2397P] where P=(Fo^2^+2Fc^2^)/3'
_refine_ls_weighting_scheme calc
_refine_ls_wR_factor_gt 0.2257
_refine_ls_wR_factor_ref 0.2437
_reflns_Friedel_coverage 0.842
_reflns_Friedel_fraction_full 0.973
_reflns_Friedel_fraction_max 0.973
_reflns_number_gt 25197
_reflns_number_total 28707
_reflns_threshold_expression 'I > 2\s(I)'
_cod_data_source_file d2sc03463h2.cif
_cod_data_source_block SD_R_Au8c
_cod_database_code 1567721
_shelx_shelxl_version_number 2018/3
_chemical_oxdiff_formula AuP
_shelx_space_group_comment
;
The symmetry employed for this shelxl refinement is uniquely defined
by the following loop, which should always be used as a source of
symmetry information in preference to the above space-group names.
They are only intended as comments.
;
_shelx_estimated_absorpt_t_max 0.870
_shelx_estimated_absorpt_t_min 0.534
_reflns_odcompleteness_completeness 99.47
_reflns_odcompleteness_iscentric 1
_reflns_odcompleteness_theta 66.97
_olex2_refinement_description
;
1. Fixed Uiso
 At 1.2 times of:
  All C(H) groups, H7 of O7
 At 1.5 times of:
  H2 of O2, H4A of O4, H5A of O5
2. Restrained distances
 O10-C119 = O6-C118
 1.25 with sigma of 0.01
 C1-C47
 1.45 with sigma of 0.01
 C16-C137
 1.45 with sigma of 0.01
 O5-O8 \\sim O5-O10 \\sim O8-O10
 with sigma of 0.02
 C118-O3 \\sim C118-O4 \\sim C118-O6
 with sigma of 0.01
 C119-O5 \\sim C119-O8 \\sim C119-O10
 with sigma of 0.01
3. Uiso/Uaniso restraints and constraints
C148 \\sim C29: within 2A with sigma of 0.004 and sigma for terminal atoms of
0.008 within 2A
C100 \\sim C101 \\sim C102 \\sim C103 \\sim C104 \\sim C105: within 2A with
sigma of 0.004 and sigma for terminal atoms of 0.008 within 2A
C30 \\sim C57 \\sim C66 \\sim C79 \\sim C80 \\sim C81 \\sim C82 \\sim C83 \\sim
C84 \\sim C113: within 2A with sigma of 0.004 and sigma for terminal atoms of
0.008 within 2A
C16 \\sim C27 \\sim C44 \\sim C62 \\sim C74 \\sim C77 \\sim C90 \\sim C115
\\sim C128 \\sim C129 \\sim C130 \\sim C131 \\sim C132 \\sim C133 \\sim C134
\\sim C135 \\sim C136 \\sim C137 \\sim C149 \\sim C150: within 2A with sigma of
0.004 and sigma for terminal atoms of 0.008 within 2A
C122 \\sim C123 \\sim C124 \\sim C125 \\sim C126 \\sim C127: within 2A with
sigma of 0.004 and sigma for terminal atoms of 0.008 within 2A
C68 \\sim C69 \\sim C70 \\sim C71 \\sim C72 \\sim C73: within 2A with sigma of
0.004 and sigma for terminal atoms of 0.008 within 2A
C7 \\sim C8 \\sim C9 \\sim C10 \\sim C11 \\sim C12: within 2A with sigma of
0.004 and sigma for terminal atoms of 0.008 within 2A
C60 \\sim C75 \\sim C86 \\sim C99 \\sim C110 \\sim C112: within 2A with sigma
of 0.004 and sigma for terminal atoms of 0.008 within 2A
C5 \\sim C43 \\sim C63 \\sim C67 \\sim C88 \\sim C145: within 2A with sigma of
0.004 and sigma for terminal atoms of 0.008 within 2A
C33 \\sim C45 \\sim C53 \\sim C56 \\sim C78 \\sim C98: within 2A with sigma of
0.004 and sigma for terminal atoms of 0.008 within 2A
C2 \\sim C3 \\sim C64 \\sim C108 \\sim C114 \\sim C144: within 2A with sigma of
0.004 and sigma for terminal atoms of 0.008 within 2A
C138 \\sim C139 \\sim C140 \\sim C141 \\sim C142 \\sim C143: within 2A with
sigma of 0.004 and sigma for terminal atoms of 0.008 within 2A
C13 \\sim C17 \\sim C18 \\sim C19 \\sim C20 \\sim C21 \\sim C22 \\sim C23 \\sim
C24 \\sim C25 \\sim C26 \\sim C31 \\sim C41 \\sim C55 \\sim C61 \\sim C65 \\sim
C76 \\sim C85 \\sim C109 \\sim C147: within 2A with sigma of 0.004 and sigma
for terminal atoms of 0.008 within 2A
C34 \\sim C35 \\sim C36 \\sim C37 \\sim C38 \\sim C39: within 2A with sigma of
0.004 and sigma for terminal atoms of 0.008 within 2A
C6 \\sim C15 \\sim C40 \\sim C49 \\sim C52 \\sim C54 \\sim C87 \\sim C106 \\sim
C116 \\sim C117: within 2A with sigma of 0.004 and sigma for terminal atoms of
0.008 within 2A
O3 \\sim O4 \\sim O5 \\sim O6 \\sim O8 \\sim O10 \\sim C118 \\sim C119: within
2A with sigma of 0.004 and sigma for terminal atoms of 0.008 within 2A
O1 \\sim O2 \\sim C1 \\sim C14 \\sim C28 \\sim C47 \\sim C48 \\sim C51 \\sim
C89: within 2A with sigma of 0.004 and sigma for terminal atoms of 0.008 within
2A
O7 \\sim O9 \\sim C92 \\sim C93 \\sim C94 \\sim C95 \\sim C96 \\sim C97 \\sim
C107: within 2A with sigma of 0.004 and sigma for terminal atoms of 0.008
within 2A
C146 \\sim C50: within 2A with sigma of 0.004 and sigma for terminal atoms of
0.008 within 2A
Uanis(C143) \\sim Ueq, Uanis(C125) \\sim Ueq: with sigma of 0.01 and sigma for
terminal atoms of 0.008
Uanis(C37) \\sim Ueq, Uanis(C8) \\sim Ueq: with sigma of 0.01 and sigma for
terminal atoms of 0.008
Uanis(C119) \\sim Ueq, Uanis(O6) \\sim Ueq: with sigma of 0.02 and sigma for
terminal atoms of 0.2
4.a Aromatic/amide H refined with riding coordinates:
 C2(H2A), C3(H3), C4(H4), C5(H5), C7(H7A), C8(H8), C9(H9), C10(H10), C11(H11),
 C13(H13), C19(H19), C20(H20), C23(H23), C24(H24), C25(H25), C26(H26), C27(H27),
  C28(H28), C30(H30), C31(H31), C34(H34), C36(H36), C37(H37), C38(H38),
 C39(H39), C41(H41), C42(H42), C45(H45), C48(H48), C49(H49), C50(H50), C51(H51),
  C53(H53), C54(H54), C55(H55), C56(H56), C59(H59), C62(H62), C63(H63),
 C64(H64), C65(H65), C66(H66), C67(H67), C69(H69), C70(H70), C71(H71), C72(H72),
  C73(H73), C78(H78), C81(H81), C82(H82), C83(H83), C84(H84), C87(H87),
 C88(H88), C89(H89), C90(H90), C94(H94), C95(H95), C96(H96), C97(H97), C98(H98),
  C99(H99), C75(H75), C86(H86), C112(H112), C110(H110), C100(H100), C101(H101),
 C102(H102), C104(H104), C105(H105), C106(H106), C108(H108), C109(H109),
 C114(H114), C115(H115), C116(H116), C117(H117), C122(H122), C123(H123),
 C125(H125), C126(H126), C127(H127), C128(H128), C129(H129), C130(H130),
 C131(H131), C134(H134), C135(H135), C138(H138), C139(H139), C140(H140),
 C142(H142), C143(H143), C145(H145), C146(H146), C148(H148), C58(H58),
 C111(H111), C91(H91), C32(H32), C149(H149), C150(H150)
4.b Fitted hexagon refined as free rotating group:
 C7(C8,C9,C10,C11,C12), C34(C35,C36,C37,C38,C39), C68(C69,C70,C71,C72,C73),
 C79(C80,C81,C82,C83,C84), C92(C93,C94,C95,C96,C97), C99(C60,C75,C86,C112,C110),
  C100(C101,C102,C103,C104,C105), C122(C123,C124,C125,C126,C127), C138(C139,
 C140,C141,C142,C143), C148(C58,C111,C91,C32,C29)
4.c Tetrahedral OH refined with riding coordinates:
 O2(H2), O4(H4A), O5(H5A), O7(H7)
4.d Naphthalene refined as free rotating group:
 C17(C18,C19,C20,C21,C22,C23,C24,C25,C26), C128(C129,C130,C131,C132,C133,C134,
 C135,C136,C137)
;
_smtbx_masks_void_probe_radius 1.2
_smtbx_masks_void_truncation_radius 1.2
_olex2_submission_special_instructions 'No special instructions were received'
_oxdiff_exptl_absorpt_empirical_details
;
Empirical correction (ABSPACK) includes:
- Absorption correction using spherical harmonics
- Frame scaling
;
_oxdiff_exptl_absorpt_empirical_full_max 4.704
_oxdiff_exptl_absorpt_empirical_full_min 0.505

loop_
_space_group_symop_operation_xyz
'x, y, z'
'-x+1/2, -y, z+1/2'
'-x, y+1/2, -z+1/2'
'x+1/2, -y+1/2, -z'

loop_
_atom_site_label
_atom_site_type_symbol
_atom_site_fract_x
_atom_site_fract_y
_atom_site_fract_z
_atom_site_U_iso_or_equiv
_atom_site_adp_type
_atom_site_occupancy
_atom_site_site_symmetry_order
_atom_site_calc_flag
_atom_site_refinement_flags_posn
_atom_site_refinement_flags_adp
_atom_site_refinement_flags_occupancy
_atom_site_disorder_assembly
_atom_site_disorder_group
Au1 Au 0.75551(7) 0.54894(4) 0.68755(4) 0.0512(3) Uani 1 1 d . . . . .
Au2 Au 0.79153(7) 0.64356(4) 0.65450(4) 0.0512(3) Uani 1 1 d . . . . .
Au3 Au 0.71528(8) 0.72230(4) 0.63363(4) 0.0605(4) Uani 1 1 d . . . . .
Au4 Au 0.67471(7) 0.66294(4) 0.69883(4) 0.0572(3) Uani 1 1 d . . . . .
Au5 Au 0.79337(6) 0.72748(3) 0.71070(3) 0.0441(2) Uani 1 1 d . . . . .
Au6 Au 0.78829(6) 0.64750(3) 0.75689(3) 0.0439(3) Uani 1 1 d . . . . .
Au7 Au 0.65278(7) 0.65343(4) 0.80727(5) 0.0593(3) Uani 1 1 d . . . . .
Au8 Au 0.75686(6) 0.73166(3) 0.79331(4) 0.0468(3) Uani 1 1 d . . . . .
S1 S 0.7880(4) 0.56145(18) 0.7587(2) 0.0460(13) Uani 1 1 d . . . . .
S2 S 0.5763(5) 0.6589(3) 0.7473(3) 0.073(2) Uani 1 1 d . . . . .
P1 P 0.7026(6) 0.5353(3) 0.6231(3) 0.078(3) Uani 1 1 d . . . . .
P2 P 0.8942(5) 0.6121(2) 0.6246(2) 0.0555(18) Uani 1 1 d . . . . .
P3 P 0.6622(6) 0.7840(3) 0.5980(3) 0.071(3) Uani 1 1 d . . . . .
P4 P 0.8405(4) 0.7970(2) 0.6841(2) 0.0503(16) Uani 1 1 d . . . . .
P5 P 0.7151(4) 0.7888(2) 0.8399(2) 0.0534(16) Uani 1 1 d . . . . .
P6 P 0.7120(5) 0.6390(2) 0.8700(3) 0.066(2) Uani 1 1 d . . . . .
O1 O 0.8331(12) 0.4118(7) 0.7925(9) 0.072(5) Uani 1 1 d . U . . .
O2 O 0.7748(12) 0.4596(7) 0.7486(9) 0.068(5) Uani 1 1 d . U . . .
H2 H 0.759673 0.434771 0.737554 0.102 Uiso 1 1 calc R U . . .
O3 O 0.3303(15) 0.8966(8) 0.7444(14) 0.109(8) Uani 1 1 d D U . . .
O4 O 0.3611(15) 0.8209(10) 0.7391(15) 0.116(8) Uani 1 1 d D U . . .
H4A H 0.351875 0.799110 0.722328 0.174 Uiso 1 1 calc R U . . .
O5 O 0.3181(18) 0.7285(11) 0.7169(11) 0.121(8) Uani 1 1 d D U . . .
H5A H 0.342406 0.704272 0.720421 0.182 Uiso 1 1 calc R U . . .
O6 O 0.2488(13) 0.8383(9) 0.7274(13) 0.109(8) Uani 1 1 d D U . . .
O7 O 0.3799(17) 0.6215(10) 0.6892(18) 0.140(9) Uani 1 1 d . U . . .
H7 H 0.354092 0.644896 0.685180 0.168 Uiso 1 1 calc R U . . .
O8 O 0.2784(19) 0.6822(11) 0.6645(13) 0.123(8) Uani 1 1 d D U . . .
O9 O 0.4167(16) 0.6623(10) 0.7485(17) 0.135(9) Uani 1 1 d . U . . .
O10 O 0.2302(17) 0.7543(10) 0.6757(13) 0.121(8) Uani 1 1 d D U . . .
C1 C 0.8813(14) 0.4858(9) 0.7785(12) 0.060(3) Uani 1 1 d D U . . .
C2 C 0.726(2) 0.8475(10) 0.7147(10) 0.067(4) Uani 1 1 d . U . . .
H2A H 0.699440 0.819848 0.708975 0.081 Uiso 1 1 calc R U . . .
C3 C 0.836(2) 0.8959(10) 0.7138(10) 0.068(4) Uani 1 1 d . U . . .
H3 H 0.883991 0.898012 0.707194 0.082 Uiso 1 1 calc R U . . .
C4 C 0.985(2) 0.8256(11) 0.6777(11) 0.065(8) Uani 1 1 d . . . . .
H4 H 0.975516 0.834275 0.649628 0.078 Uiso 1 1 calc R U . . .
C5 C 0.770(2) 0.8713(10) 0.8833(10) 0.064(4) Uani 1 1 d . U . . .
H5 H 0.735521 0.867162 0.904130 0.076 Uiso 1 1 calc R U . . .
C6 C 0.929(2) 0.7226(11) 0.8792(11) 0.067(3) Uani 1 1 d . U . . .
C7 C 0.7011(13) 0.5423(9) 0.8483(9) 0.091(5) Uani 1 1 d G U . . .
H7A H 0.661001 0.552967 0.833702 0.109 Uiso 1 1 calc R U . . .
C8 C 0.7189(15) 0.4936(8) 0.8478(9) 0.091(5) Uani 1 1 d G U . . .
H8 H 0.690691 0.471671 0.833007 0.109 Uiso 1 1 calc R U . . .
C9 C 0.7788(15) 0.4776(6) 0.8696(10) 0.092(5) Uani 1 1 d G U . . .
H9 H 0.790704 0.444970 0.869327 0.110 Uiso 1 1 calc R U . . .
C10 C 0.8209(13) 0.5103(8) 0.8918(9) 0.091(5) Uani 1 1 d G U . . .
H10 H 0.861029 0.499565 0.906342 0.110 Uiso 1 1 calc R U . . .
C11 C 0.8031(15) 0.5590(8) 0.8922(9) 0.090(5) Uani 1 1 d G U . . .
H11 H 0.831341 0.580861 0.907037 0.109 Uiso 1 1 calc R U . . .
C12 C 0.7432(16) 0.5750(6) 0.8704(10) 0.089(5) Uani 1 1 d G U . . .
C13 C 0.830(3) 0.4224(11) 0.6155(12) 0.076(4) Uani 1 1 d . U . . .
H13 H 0.797760 0.429480 0.594002 0.092 Uiso 1 1 calc R U . . .
C14 C 0.8772(16) 0.5385(10) 0.7703(12) 0.059(3) Uani 1 1 d . U . . .
C15 C 0.795(2) 0.7185(10) 0.8994(11) 0.066(4) Uani 1 1 d . U . . .
C16 C 0.7590(18) 0.8602(12) 0.6089(12) 0.080(3) Uani 1 1 d D U . . .
C17 C 0.8299(12) 0.5157(7) 0.5755(4) 0.083(3) Uani 1 1 d G U . . .
C18 C 0.7604(12) 0.5326(7) 0.5740(6) 0.083(4) Uani 1 1 d G U . . .
C19 C 0.7274(10) 0.5400(7) 0.5349(7) 0.086(4) Uani 1 1 d G U . . .
H19 H 0.680877 0.551279 0.533851 0.103 Uiso 1 1 calc R U . . .
C20 C 0.7639(11) 0.5305(7) 0.4972(6) 0.088(4) Uani 1 1 d G U . . .
H20 H 0.741847 0.535463 0.471040 0.105 Uiso 1 1 calc R U . . .
C21 C 0.8335(10) 0.5136(5) 0.4987(4) 0.089(4) Uani 1 1 d G U . . .
C22 C 0.8665(10) 0.5062(5) 0.5379(4) 0.087(4) Uani 1 1 d G U . . .
C23 C 0.9360(10) 0.4893(7) 0.5394(6) 0.090(4) Uani 1 1 d G U . . .
H23 H 0.958099 0.484383 0.565560 0.107 Uiso 1 1 calc R U . . .
C24 C 0.9725(10) 0.4799(7) 0.5017(7) 0.091(4) Uani 1 1 d G U . . .
H24 H 1.019072 0.468566 0.502750 0.109 Uiso 1 1 calc R U . . .
C25 C 0.9395(12) 0.4873(7) 0.4626(6) 0.092(4) Uani 1 1 d G U . . .
H25 H 0.963982 0.480926 0.437426 0.110 Uiso 1 1 calc R U . . .
C26 C 0.8700(12) 0.5041(7) 0.4611(4) 0.091(4) Uani 1 1 d G U . . .
H26 H 0.847920 0.509103 0.434912 0.109 Uiso 1 1 calc R U . . .
C27 C 0.635(2) 0.8790(13) 0.6193(12) 0.078(4) Uani 1 1 d . U . . .
H27 H 0.588247 0.867865 0.620785 0.094 Uiso 1 1 calc R U . . .
C28 C 0.9288(16) 0.5690(10) 0.7778(11) 0.059(3) Uani 1 1 d . U . . .
H28 H 0.922891 0.602124 0.774183 0.071 Uiso 1 1 calc R U . . .
C30 C 0.629(3) 0.7898(12) 0.9126(11) 0.085(5) Uani 1 1 d . U . . .
H30 H 0.597369 0.807260 0.895994 0.102 Uiso 1 1 calc R U . . .
C31 C 0.918(2) 0.4045(11) 0.6821(12) 0.076(4) Uani 1 1 d . U . . .
H31 H 0.945779 0.397175 0.705657 0.091 Uiso 1 1 calc R U . . .
C33 C 0.632(2) 0.8182(11) 0.8175(14) 0.076(5) Uani 1 1 d . U . . .
C34 C 0.8596(15) 0.6439(11) 0.5455(10) 0.100(6) Uani 1 1 d G U . . .
H34 H 0.819974 0.657511 0.558481 0.120 Uiso 1 1 calc R U . . .
C35 C 0.9093(18) 0.6190(12) 0.5699(7) 0.100(6) Uani 1 1 d G U . . .
C36 C 0.9686(16) 0.5986(11) 0.5504(10) 0.100(6) Uani 1 1 d G U . . .
H36 H 1.001853 0.582003 0.566728 0.121 Uiso 1 1 calc R U . . .
C37 C 0.9782(15) 0.6032(11) 0.5066(10) 0.101(6) Uani 1 1 d G U . . .
H37 H 1.017835 0.589538 0.493627 0.121 Uiso 1 1 calc R U . . .
C38 C 0.9285(18) 0.6280(12) 0.4823(7) 0.100(6) Uani 1 1 d G U . . .
H38 H 0.934886 0.631059 0.452953 0.120 Uiso 1 1 calc R U . . .
C39 C 0.8692(16) 0.6484(10) 0.5017(10) 0.100(6) Uani 1 1 d G U . . .
H39 H 0.835956 0.665046 0.485379 0.120 Uiso 1 1 calc R U . . .
C40 C 0.871(2) 0.7403(11) 0.8986(11) 0.067(3) Uani 1 1 d . U . . .
C41 C 0.962(2) 0.4865(11) 0.6830(12) 0.076(4) Uani 1 1 d . U . . .
H41 H 0.996567 0.478043 0.702920 0.091 Uiso 1 1 calc R U . . .
C42 C 0.9477(18) 0.7859(10) 0.7433(9) 0.055(7) Uani 1 1 d . . . . .
H42 H 0.913103 0.769606 0.758866 0.066 Uiso 1 1 calc R U . . .
C43 C 0.775(2) 0.8386(10) 0.8463(10) 0.063(4) Uani 1 1 d . U . . .
C44 C 0.771(2) 0.9101(14) 0.6165(13) 0.079(3) Uani 1 1 d . U . . .
C45 C 0.611(2) 0.8629(11) 0.8278(14) 0.077(5) Uani 1 1 d . U . . .
H45 H 0.641021 0.880223 0.845583 0.092 Uiso 1 1 calc R U . . .
C46 C 0.9327(17) 0.8035(9) 0.7031(9) 0.053(7) Uani 1 1 d . . . . .
C47 C 0.8257(14) 0.4498(9) 0.7716(12) 0.062(3) Uani 1 1 d D U . . .
C48 C 0.9940(16) 0.5492(10) 0.7918(12) 0.061(3) Uani 1 1 d . U . . .
H48 H 1.031081 0.570665 0.796591 0.073 Uiso 1 1 calc R U . . .
C49 C 0.854(2) 0.6541(11) 0.8545(11) 0.066(4) Uani 1 1 d . U . . .
H49 H 0.849282 0.625662 0.839063 0.079 Uiso 1 1 calc R U . . .
C50 C 1.066(2) 0.8152(10) 0.7351(11) 0.065(6) Uani 1 1 d . U . . .
H50 H 1.111755 0.817910 0.745641 0.078 Uiso 1 1 calc R U . . .
C51 C 0.9457(16) 0.4699(10) 0.7936(12) 0.061(3) Uani 1 1 d . U . . .
H51 H 0.951747 0.437660 0.800875 0.073 Uiso 1 1 calc R U . . .
C52 C 0.798(2) 0.6717(10) 0.8770(11) 0.066(4) Uani 1 1 d . U . . .
C53 C 0.514(2) 0.8598(10) 0.7882(14) 0.075(5) Uani 1 1 d . U . . .
H53 H 0.472170 0.873704 0.777784 0.091 Uiso 1 1 calc R U . . .
C54 C 0.918(2) 0.6790(10) 0.8547(11) 0.066(4) Uani 1 1 d . U . . .
H54 H 0.955069 0.667015 0.838421 0.079 Uiso 1 1 calc R U . . .
C55 C 0.837(2) 0.3789(11) 0.6283(12) 0.077(4) Uani 1 1 d . U . . .
H55 H 0.814283 0.353789 0.613823 0.092 Uiso 1 1 calc R U . . .
C56 C 0.531(2) 0.8143(11) 0.7739(14) 0.076(5) Uani 1 1 d . U . . .
H56 H 0.501184 0.798162 0.754959 0.091 Uiso 1 1 calc R U . . .
C57 C 0.689(3) 0.7697(12) 0.8946(11) 0.085(5) Uani 1 1 d . U . . .
C59 C 1.049(2) 0.8339(12) 0.6941(11) 0.071(9) Uani 1 1 d . . . . .
H59 H 1.082698 0.851768 0.679003 0.085 Uiso 1 1 calc R U . . .
C61 C 0.863(3) 0.5132(11) 0.6166(12) 0.078(3) Uani 1 1 d . U . . .
C62 C 0.644(2) 0.9259(13) 0.6274(12) 0.078(4) Uani 1 1 d . U . . .
H62 H 0.605783 0.946479 0.631944 0.094 Uiso 1 1 calc R U . . .
C63 C 0.888(2) 0.8791(10) 0.8255(11) 0.065(4) Uani 1 1 d . U . . .
H63 H 0.929330 0.878930 0.809458 0.078 Uiso 1 1 calc R U . . .
C64 C 0.802(2) 0.9340(11) 0.7302(11) 0.070(4) Uani 1 1 d . U . . .
H64 H 0.825966 0.962784 0.734823 0.084 Uiso 1 1 calc R U . . .
C65 C 0.956(2) 0.5348(11) 0.6700(12) 0.076(4) Uani 1 1 d . U . . .
H65 H 0.982979 0.559038 0.682721 0.091 Uiso 1 1 calc R U . . .
C66 C 0.617(3) 0.7835(12) 0.9566(11) 0.085(5) Uani 1 1 d . U . . .
H66 H 0.576923 0.796618 0.968928 0.102 Uiso 1 1 calc R U . . .
C67 C 0.873(2) 0.9136(10) 0.8596(10) 0.064(4) Uani 1 1 d . U . . .
H67 H 0.902950 0.940100 0.863753 0.077 Uiso 1 1 calc R U . . .
C68 C 0.5703(11) 0.7784(9) 0.6123(10) 0.093(6) Uani 1 1 d G U . . .
C69 C 0.5163(15) 0.7860(9) 0.5827(8) 0.094(6) Uani 1 1 d G U . . .
H69 H 0.527253 0.797001 0.555491 0.113 Uiso 1 1 calc R U . . .
C70 C 0.4461(13) 0.7771(9) 0.5939(9) 0.093(6) Uani 1 1 d G U . . .
H70 H 0.409943 0.782153 0.574184 0.112 Uiso 1 1 calc R U . . .
C71 C 0.4298(11) 0.7606(9) 0.6347(10) 0.093(6) Uani 1 1 d G U . . .
H71 H 0.382733 0.754646 0.642172 0.112 Uiso 1 1 calc R U . . .
C72 C 0.4837(15) 0.7530(8) 0.6642(8) 0.093(6) Uani 1 1 d G U . . .
H72 H 0.472831 0.741987 0.691466 0.112 Uiso 1 1 calc R U . . .
C73 C 0.5540(13) 0.7619(9) 0.6530(9) 0.093(6) Uani 1 1 d G U . . .
H73 H 0.590141 0.756835 0.672774 0.112 Uiso 1 1 calc R U . . .
C74 C 0.721(2) 0.9444(14) 0.6287(12) 0.079(3) Uani 1 1 d . U . . .
C76 C 0.919(2) 0.4522(11) 0.6669(12) 0.076(3) Uani 1 1 d . U . . .
C77 C 0.684(2) 0.8459(14) 0.6093(12) 0.078(4) Uani 1 1 d . U . . .
C78 C 0.593(2) 0.7928(11) 0.7881(14) 0.075(5) Uani 1 1 d . U . . .
H78 H 0.607301 0.762723 0.778289 0.090 Uiso 1 1 calc R U . . .
C79 C 0.7259(16) 0.7368(8) 0.9633(5) 0.086(4) Uani 1 1 d G U . . .
C80 C 0.6666(14) 0.7571(8) 0.9827(6) 0.086(4) Uani 1 1 d G U . . .
C81 C 0.6572(13) 0.7525(8) 1.0265(7) 0.086(5) Uani 1 1 d G U . . .
H81 H 0.617490 0.766133 1.039550 0.104 Uiso 1 1 calc R U . . .
C82 C 0.7069(15) 0.7277(8) 1.0509(5) 0.087(5) Uani 1 1 d G U . . .
H82 H 0.700605 0.724693 1.080168 0.105 Uiso 1 1 calc R U . . .
C83 C 0.7662(14) 0.7074(8) 1.0314(6) 0.087(5) Uani 1 1 d G U . . .
H83 H 0.799548 0.690807 1.047675 0.105 Uiso 1 1 calc R U . . .
C84 C 0.7757(13) 0.7119(8) 0.9876(7) 0.086(5) Uani 1 1 d G U . . .
H84 H 0.815377 0.698359 0.974564 0.103 Uiso 1 1 calc R U . . .
C85 C 0.873(2) 0.4619(11) 0.6340(12) 0.076(3) Uani 1 1 d . U . . .
C87 C 0.996(2) 0.7919(11) 0.9012(11) 0.069(4) Uani 1 1 d . U . . .
H87 H 1.036675 0.810984 0.900364 0.083 Uiso 1 1 calc R U . . .
C88 C 0.816(2) 0.9062(10) 0.8853(10) 0.064(4) Uani 1 1 d . U . . .
H88 H 0.809164 0.928716 0.906866 0.077 Uiso 1 1 calc R U . . .
C89 C 1.0066(16) 0.5049(10) 0.7983(12) 0.061(3) Uani 1 1 d . U . . .
H89 H 1.051878 0.494277 0.805802 0.074 Uiso 1 1 calc R U . . .
C90 C 0.737(2) 0.9933(14) 0.6354(13) 0.080(4) Uani 1 1 d . U . . .
H90 H 0.700340 1.013966 0.644008 0.096 Uiso 1 1 calc R U . . .
C92 C 0.5448(13) 0.5975(6) 0.7394(16) 0.129(8) Uani 1 1 d G U . . .
C93 C 0.4733(13) 0.5879(7) 0.7322(16) 0.131(7) Uani 1 1 d G U . . .
C94 C 0.4486(11) 0.5406(8) 0.7331(16) 0.132(8) Uani 1 1 d G U . . .
H94 H 0.400705 0.534235 0.728263 0.159 Uiso 1 1 calc R U . . .
C95 C 0.4954(13) 0.5029(6) 0.7413(16) 0.132(8) Uani 1 1 d G U . . .
H95 H 0.478833 0.471283 0.741881 0.159 Uiso 1 1 calc R U . . .
C96 C 0.5669(13) 0.5125(7) 0.7485(16) 0.131(8) Uani 1 1 d G U . . .
H96 H 0.598215 0.487247 0.753952 0.157 Uiso 1 1 calc R U . . .
C97 C 0.5916(11) 0.5598(8) 0.7476(16) 0.129(8) Uani 1 1 d G U . . .
H97 H 0.639472 0.566166 0.752406 0.155 Uiso 1 1 calc R U . . .
C98 C 0.552(2) 0.8853(11) 0.8158(14) 0.075(5) Uani 1 1 d . U . . .
H98 H 0.538811 0.915681 0.825705 0.090 Uiso 1 1 calc R U . . .
C99 C 0.6784(15) 0.6244(9) 0.9550(10) 0.114(8) Uani 1 1 d G U . . .
H99 H 0.722584 0.609638 0.957695 0.137 Uiso 1 1 calc R U . . .
C60 C 0.6589(17) 0.6456(9) 0.9166(8) 0.115(8) Uani 1 1 d G U . . .
C75 C 0.5929(18) 0.6677(9) 0.9126(8) 0.115(8) Uani 1 1 d G U . . .
H75 H 0.579826 0.681911 0.886861 0.138 Uiso 1 1 calc R U . . .
C86 C 0.5464(15) 0.6687(9) 0.9471(10) 0.116(8) Uani 1 1 d G U . . .
H86 H 0.502294 0.683482 0.944413 0.139 Uiso 1 1 calc R U . . .
C112 C 0.5660(17) 0.6475(9) 0.9855(8) 0.115(8) Uani 1 1 d G U . . .
H112 H 0.534906 0.648131 1.008606 0.138 Uiso 1 1 calc R U . . .
C110 C 0.6320(18) 0.6254(9) 0.9895(8) 0.115(8) Uani 1 1 d G U . . .
H110 H 0.645050 0.611210 1.015248 0.138 Uiso 1 1 calc R U . . .
C100 C 0.6032(18) 0.3837(8) 0.6153(11) 0.112(8) Uani 1 1 d G U . . .
H100 H 0.586465 0.352180 0.613025 0.134 Uiso 1 1 calc R U . . .
C101 C 0.5880(17) 0.4171(11) 0.5835(10) 0.113(8) Uani 1 1 d G U . . .
H101 H 0.561085 0.407963 0.559944 0.136 Uiso 1 1 calc R U . . .
C102 C 0.6130(18) 0.4642(10) 0.5869(10) 0.113(8) Uani 1 1 d G U . . .
H102 H 0.602828 0.486521 0.565614 0.135 Uiso 1 1 calc R U . . .
C103 C 0.6532(18) 0.4778(8) 0.6221(11) 0.112(8) Uani 1 1 d G U . . .
C104 C 0.6684(17) 0.4444(11) 0.6539(10) 0.111(8) Uani 1 1 d G U . . .
H104 H 0.695330 0.453515 0.677444 0.134 Uiso 1 1 calc R U . . .
C105 C 0.6434(18) 0.3973(10) 0.6505(10) 0.111(8) Uani 1 1 d G U . . .
H105 H 0.653588 0.374957 0.671776 0.134 Uiso 1 1 calc R U . . .
C106 C 0.875(2) 0.7880(11) 0.9247(11) 0.068(4) Uani 1 1 d . U . . .
H106 H 0.836682 0.800917 0.939862 0.081 Uiso 1 1 calc R U . . .
C107 C 0.413(2) 0.6259(14) 0.729(3) 0.132(8) Uani 1 1 d . U . . .
C108 C 0.731(2) 0.9304(11) 0.7402(11) 0.070(4) Uani 1 1 d . U . . .
H108 H 0.708004 0.956611 0.752336 0.084 Uiso 1 1 calc R U . . .
C109 C 0.879(2) 0.3694(11) 0.6652(12) 0.077(4) Uani 1 1 d . U . . .
H109 H 0.879567 0.338682 0.677238 0.092 Uiso 1 1 calc R U . . .
C113 C 0.742(3) 0.7414(12) 0.9205(11) 0.085(5) Uani 1 1 d . U . . .
C114 C 0.695(2) 0.8881(10) 0.7324(10) 0.069(4) Uani 1 1 d . U . . .
H114 H 0.646677 0.886900 0.739440 0.083 Uiso 1 1 calc R U . . .
C115 C 0.798(2) 1.0102(14) 0.6302(13) 0.080(4) Uani 1 1 d . U . . .
H115 H 0.806222 1.043046 0.634235 0.097 Uiso 1 1 calc R U . . .
C116 C 0.935(2) 0.8071(12) 0.9232(11) 0.068(4) Uani 1 1 d . U . . .
H116 H 0.939539 0.835466 0.938792 0.082 Uiso 1 1 calc R U . . .
C117 C 0.994(2) 0.7420(11) 0.8783(11) 0.069(4) Uani 1 1 d . U . . .
H117 H 1.032902 0.727497 0.865546 0.083 Uiso 1 1 calc R U . . .
C118 C 0.3107(13) 0.8525(8) 0.738(2) 0.112(7) Uani 1 1 d D U . . .
C119 C 0.274(2) 0.7214(12) 0.6862(15) 0.122(7) Uani 1 1 d D U . . .
C122 C 0.655(2) 0.8277(13) 0.4704(12) 0.126(8) Uani 1 1 d G U . . .
H122 H 0.632650 0.852124 0.455301 0.151 Uiso 1 1 calc R U . . .
C123 C 0.642(2) 0.8218(14) 0.5137(12) 0.126(8) Uani 1 1 d G U . . .
H123 H 0.610414 0.842278 0.527593 0.151 Uiso 1 1 calc R U . . .
C124 C 0.676(2) 0.7854(16) 0.5363(9) 0.126(8) Uani 1 1 d G U . . .
C125 C 0.724(2) 0.7548(13) 0.5156(12) 0.126(8) Uani 1 1 d G U . . .
H125 H 0.746299 0.730394 0.530751 0.151 Uiso 1 1 calc R U . . .
C126 C 0.737(2) 0.7607(14) 0.4723(13) 0.126(8) Uani 1 1 d G U . . .
H126 H 0.768536 0.740239 0.458460 0.151 Uiso 1 1 calc R U . . .
C127 C 0.703(2) 0.7972(15) 0.4497(9) 0.126(8) Uani 1 1 d G U . . .
H127 H 0.711713 0.801104 0.420734 0.151 Uiso 1 1 calc R U . . .
C128 C 0.9119(12) 0.7930(8) 0.4983(5) 0.090(4) Uani 1 1 d G U . . .
H128 H 0.946858 0.771409 0.489669 0.108 Uiso 1 1 calc R U . . .
C129 C 0.8809(14) 0.8240(9) 0.4687(4) 0.091(4) Uani 1 1 d G U . . .
H129 H 0.895209 0.823054 0.440316 0.109 Uiso 1 1 calc R U . . .
C130 C 0.8286(13) 0.8563(9) 0.4816(5) 0.091(4) Uani 1 1 d G U . . .
H130 H 0.807898 0.876986 0.461798 0.109 Uiso 1 1 calc R U . . .
C131 C 0.8072(12) 0.8577(8) 0.5240(6) 0.089(4) Uani 1 1 d G U . . .
H131 H 0.772234 0.879274 0.532633 0.107 Uiso 1 1 calc R U . . .
C132 C 0.8382(9) 0.8267(6) 0.5536(4) 0.087(4) Uani 1 1 d G U . . .
C133 C 0.8905(9) 0.7944(6) 0.5407(4) 0.088(4) Uani 1 1 d G U . . .
C134 C 0.9214(11) 0.7635(7) 0.5703(6) 0.086(4) Uani 1 1 d G U . . .
H134 H 0.956436 0.741838 0.561677 0.103 Uiso 1 1 calc R U . . .
C135 C 0.9001(13) 0.7648(8) 0.6127(5) 0.084(4) Uani 1 1 d G U . . .
H135 H 0.920774 0.744125 0.632513 0.101 Uiso 1 1 calc R U . . .
C136 C 0.8478(13) 0.7971(9) 0.6256(4) 0.084(4) Uani 1 1 d G U . . .
C137 C 0.8168(12) 0.8281(8) 0.5960(5) 0.084(3) Uani 1 1 d DG U . . .
C138 C 0.5520(15) 0.6559(10) 0.5861(10) 0.101(6) Uani 1 1 d G U . . .
H138 H 0.519764 0.680189 0.579482 0.121 Uiso 1 1 calc R U . . .
C139 C 0.5339(13) 0.6203(12) 0.6154(10) 0.101(6) Uani 1 1 d G U . . .
H139 H 0.489491 0.620806 0.628426 0.121 Uiso 1 1 calc R U . . .
C140 C 0.5821(17) 0.5839(10) 0.6252(9) 0.100(6) Uani 1 1 d G U . . .
H140 H 0.569991 0.560132 0.644853 0.120 Uiso 1 1 calc R U . . .
C141 C 0.6485(15) 0.5832(10) 0.6058(10) 0.099(6) Uani 1 1 d G U . . .
C142 C 0.6666(13) 0.6187(12) 0.5764(10) 0.099(6) Uani 1 1 d G U . . .
H142 H 0.711039 0.618224 0.563391 0.119 Uiso 1 1 calc R U . . .
C143 C 0.6184(17) 0.6551(10) 0.5666(9) 0.100(6) Uani 1 1 d G U . . .
H143 H 0.630540 0.678898 0.546964 0.120 Uiso 1 1 calc R U . . .
C144 C 0.796(2) 0.8499(10) 0.7061(10) 0.066(4) Uani 1 1 d . U . . .
C145 C 0.829(2) 0.8448(10) 0.8192(10) 0.064(4) Uani 1 1 d . U . . .
H145 H 0.829507 0.826067 0.794531 0.076 Uiso 1 1 calc R U . . .
C146 C 1.0132(19) 0.7926(10) 0.7598(11) 0.065(6) Uani 1 1 d . U . . .
H146 H 1.023424 0.782304 0.787349 0.078 Uiso 1 1 calc R U . . .
C147 C 0.909(2) 0.5448(11) 0.6383(12) 0.076(4) Uani 1 1 d . U . . .
C148 C 0.9649(10) 0.6505(8) 0.6946(6) 0.068(6) Uani 1 1 d G U . . .
H148 H 0.925999 0.638537 0.709537 0.082 Uiso 1 1 calc R U . . .
C58 C 1.0183(12) 0.6753(8) 0.7161(4) 0.070(9) Uani 1 1 d G . . . .
H58 H 1.015046 0.679929 0.745383 0.084 Uiso 1 1 calc R U . . .
C111 C 1.0764(10) 0.6931(8) 0.6937(6) 0.063(8) Uani 1 1 d G . . . .
H111 H 1.112144 0.709682 0.708079 0.076 Uiso 1 1 calc R U . . .
C91 C 1.0813(11) 0.6861(8) 0.6499(6) 0.077(10) Uani 1 1 d G . . . .
H91 H 1.120197 0.698044 0.634930 0.093 Uiso 1 1 calc R U . . .
C32 C 1.0279(12) 0.6613(9) 0.6284(4) 0.070(9) Uani 1 1 d G . . . .
H32 H 1.031151 0.656653 0.599083 0.084 Uiso 1 1 calc R U . . .
C29 C 0.9697(10) 0.6435(8) 0.6508(6) 0.068(6) Uani 1 1 d G U . . .
C149 C 0.843(2) 0.9313(13) 0.6122(12) 0.079(4) Uani 1 1 d . U . . .
H149 H 0.879608 0.910548 0.604995 0.095 Uiso 1 1 calc R U . . .
C150 C 0.859(2) 0.9788(13) 0.6179(13) 0.080(4) Uani 1 1 d . U . . .
H150 H 0.904809 0.990671 0.614381 0.097 Uiso 1 1 calc R U . . .

loop_
_atom_site_aniso_label
_atom_site_aniso_U_11
_atom_site_aniso_U_22
_atom_site_aniso_U_33
_atom_site_aniso_U_23
_atom_site_aniso_U_13
_atom_site_aniso_U_12
Au1 0.0635(7) 0.0294(5) 0.0607(6) -0.0019(4) -0.0182(5) -0.0017(4)
Au2 0.0755(7) 0.0281(5) 0.0501(6) -0.0041(4) -0.0208(5) 0.0004(5)
Au3 0.0865(9) 0.0306(5) 0.0642(7) -0.0037(5) -0.0329(7) 0.0020(5)
Au4 0.0651(7) 0.0327(5) 0.0737(8) -0.0024(5) -0.0196(6) -0.0018(5)
Au5 0.0621(6) 0.0272(4) 0.0430(5) 0.0001(4) -0.0078(5) -0.0042(4)
Au6 0.0586(6) 0.0272(4) 0.0459(5) -0.0002(4) -0.0036(5) -0.0038(4)
Au7 0.0707(7) 0.0327(5) 0.0747(8) -0.0031(5) 0.0171(6) -0.0082(5)
Au8 0.0648(6) 0.0273(4) 0.0483(5) -0.0011(4) 0.0039(5) -0.0038(4)
S1 0.065(4) 0.017(2) 0.057(3) 0.003(2) -0.003(3) -0.001(2)
S2 0.079(5) 0.031(3) 0.108(7) -0.007(4) 0.006(5) -0.007(3)
P1 0.112(7) 0.040(4) 0.081(6) -0.013(4) -0.056(6) 0.011(4)
P2 0.089(5) 0.032(3) 0.046(3) -0.006(3) 0.002(3) -0.008(3)
P3 0.105(7) 0.036(3) 0.071(5) -0.004(3) -0.050(5) 0.022(4)
P4 0.076(5) 0.028(3) 0.047(3) 0.006(2) 0.000(3) -0.002(3)
P5 0.070(4) 0.028(3) 0.062(4) 0.000(3) 0.015(4) 0.000(3)
P6 0.096(6) 0.030(3) 0.073(5) -0.002(3) 0.030(5) -0.011(4)
O1 0.069(9) 0.034(7) 0.113(11) -0.004(8) -0.011(10) 0.005(7)
O2 0.063(9) 0.041(8) 0.100(11) -0.013(8) -0.009(9) -0.006(7)
O3 0.076(12) 0.052(10) 0.20(2) -0.011(12) -0.009(14) 0.016(10)
O4 0.080(12) 0.058(11) 0.21(2) -0.008(13) -0.004(14) 0.021(10)
O5 0.111(15) 0.078(12) 0.17(2) -0.026(14) -0.018(14) 0.015(12)
O6 0.070(11) 0.047(10) 0.21(2) 0.004(12) -0.005(14) 0.014(9)
O7 0.084(12) 0.052(10) 0.28(3) -0.030(13) -0.015(14) -0.004(10)
O8 0.106(14) 0.085(13) 0.18(2) -0.023(14) -0.020(14) 0.011(12)
O9 0.072(11) 0.050(10) 0.28(2) -0.039(13) -0.012(14) -0.001(10)
O10 0.102(14) 0.081(13) 0.18(2) -0.016(14) -0.012(14) 0.012(12)
C1 0.056(6) 0.038(6) 0.087(8) -0.010(6) -0.009(6) 0.009(5)
C2 0.106(11) 0.036(6) 0.060(8) 0.007(6) 0.034(8) 0.005(7)
C3 0.107(11) 0.037(6) 0.061(8) 0.008(6) 0.030(8) 0.006(7)
C4 0.09(2) 0.053(17) 0.055(17) -0.013(13) 0.005(16) -0.004(16)
C5 0.097(11) 0.034(6) 0.060(8) -0.013(6) 0.001(7) -0.017(7)
C6 0.098(8) 0.042(6) 0.061(7) -0.002(5) -0.009(6) -0.010(6)
C7 0.112(11) 0.057(8) 0.103(11) 0.013(8) 0.015(9) -0.014(8)
C8 0.110(10) 0.060(8) 0.103(10) 0.009(7) 0.014(9) -0.012(8)
C9 0.113(11) 0.059(8) 0.104(11) 0.011(8) 0.014(9) -0.013(8)
C10 0.114(11) 0.057(8) 0.104(11) 0.013(8) 0.015(9) -0.013(8)
C11 0.113(11) 0.055(8) 0.103(11) 0.014(8) 0.017(9) -0.015(8)
C12 0.112(11) 0.055(8) 0.101(11) 0.013(8) 0.016(9) -0.014(8)
C13 0.123(9) 0.038(6) 0.068(7) -0.007(6) 0.001(7) -0.001(7)
C14 0.055(7) 0.039(6) 0.084(8) -0.012(6) -0.006(6) 0.006(6)
C15 0.099(9) 0.039(6) 0.060(7) -0.001(6) -0.008(7) -0.009(6)
C16 0.102(7) 0.072(6) 0.066(6) 0.017(6) 0.007(6) 0.014(6)
C17 0.137(9) 0.044(5) 0.067(6) -0.008(5) -0.005(7) -0.017(6)
C18 0.139(10) 0.044(6) 0.067(7) -0.007(6) -0.009(7) -0.021(7)
C19 0.142(10) 0.048(7) 0.069(7) -0.006(6) -0.010(8) -0.022(7)
C20 0.144(10) 0.050(7) 0.068(7) -0.007(6) -0.011(8) -0.023(7)
C21 0.145(10) 0.050(6) 0.071(6) -0.009(6) -0.008(7) -0.022(7)
C22 0.143(9) 0.048(6) 0.070(6) -0.009(5) -0.007(7) -0.019(6)
C23 0.146(10) 0.051(7) 0.073(7) -0.010(6) -0.006(8) -0.019(7)
C24 0.147(10) 0.052(7) 0.074(7) -0.011(7) -0.007(8) -0.018(8)
C25 0.147(10) 0.053(7) 0.075(8) -0.011(7) -0.007(8) -0.019(8)
C26 0.146(10) 0.052(7) 0.074(7) -0.010(7) -0.008(8) -0.021(7)
C27 0.102(8) 0.065(7) 0.067(7) 0.020(7) 0.004(7) 0.014(7)
C28 0.053(7) 0.039(6) 0.084(9) -0.014(6) -0.005(7) 0.008(6)
C30 0.156(13) 0.043(7) 0.055(8) 0.001(6) 0.027(8) -0.001(8)
C31 0.121(9) 0.038(6) 0.070(7) -0.005(6) 0.004(7) 0.001(7)
C33 0.093(11) 0.033(7) 0.101(12) 0.002(7) 0.023(10) -0.008(7)
C34 0.122(12) 0.086(10) 0.092(10) -0.004(9) -0.004(10) -0.032(10)
C35 0.121(12) 0.086(10) 0.092(10) -0.004(9) -0.003(10) -0.030(10)
C36 0.121(12) 0.087(10) 0.093(10) -0.003(9) -0.003(9) -0.028(9)
C37 0.120(11) 0.088(10) 0.094(10) -0.003(8) -0.003(9) -0.027(9)
C38 0.121(12) 0.087(10) 0.093(10) -0.003(9) -0.004(9) -0.028(9)
C39 0.122(12) 0.086(10) 0.093(10) -0.003(9) -0.005(10) -0.031(10)
C40 0.099(8) 0.042(6) 0.060(7) -0.002(5) -0.011(6) -0.009(6)
C41 0.122(9) 0.038(6) 0.066(7) -0.006(6) 0.005(7) -0.003(7)
C42 0.075(19) 0.045(15) 0.046(14) 0.007(11) -0.002(13) -0.008(13)
C43 0.096(11) 0.034(6) 0.059(8) -0.012(6) 0.002(7) -0.015(7)
C44 0.102(8) 0.066(6) 0.069(6) 0.017(6) 0.007(6) 0.012(6)
C45 0.094(11) 0.033(7) 0.103(12) 0.001(7) 0.023(10) -0.008(7)
C46 0.076(18) 0.036(13) 0.048(14) -0.010(11) 0.000(14) -0.019(12)
C47 0.057(7) 0.036(6) 0.092(8) -0.010(6) -0.010(7) 0.008(6)
C48 0.055(7) 0.041(6) 0.085(9) -0.013(6) -0.008(7) 0.010(6)
C49 0.098(9) 0.037(7) 0.061(7) -0.003(6) -0.007(7) -0.007(7)
C50 0.090(17) 0.037(10) 0.069(14) -0.013(9) -0.016(12) -0.014(10)
C51 0.056(7) 0.040(6) 0.086(8) -0.008(6) -0.010(7) 0.012(6)
C52 0.099(9) 0.037(7) 0.062(7) -0.002(6) -0.007(7) -0.007(7)
C53 0.093(11) 0.030(7) 0.103(12) 0.001(7) 0.024(10) -0.008(7)
C54 0.098(9) 0.039(6) 0.061(7) -0.003(6) -0.007(7) -0.008(6)
C55 0.122(10) 0.038(6) 0.070(7) -0.007(6) 0.003(8) 0.002(7)
C56 0.092(11) 0.032(7) 0.103(12) 0.001(7) 0.024(10) -0.008(7)
C57 0.156(13) 0.042(7) 0.056(8) -0.001(6) 0.025(8) -0.003(8)
C59 0.10(3) 0.047(16) 0.063(19) -0.010(14) 0.004(19) -0.012(16)
C61 0.129(8) 0.040(5) 0.065(6) -0.008(5) 0.000(6) -0.010(6)
C62 0.102(8) 0.063(7) 0.068(7) 0.021(6) 0.006(7) 0.012(7)
C63 0.097(11) 0.037(6) 0.060(8) -0.013(6) 0.002(7) -0.018(7)
C64 0.108(11) 0.039(6) 0.063(8) 0.008(6) 0.031(8) 0.007(7)
C65 0.124(9) 0.039(6) 0.065(7) -0.006(6) 0.004(7) -0.006(7)
C66 0.157(13) 0.043(7) 0.055(7) 0.002(6) 0.027(8) 0.000(8)
C67 0.097(11) 0.035(6) 0.060(8) -0.014(6) 0.001(7) -0.018(7)
C68 0.106(12) 0.047(9) 0.127(15) -0.006(9) -0.037(12) -0.001(9)
C69 0.106(12) 0.048(9) 0.128(15) -0.006(9) -0.036(12) 0.000(9)
C70 0.106(12) 0.047(9) 0.127(15) -0.008(9) -0.035(12) -0.002(9)
C71 0.105(12) 0.047(9) 0.128(15) -0.008(9) -0.035(12) -0.002(9)
C72 0.107(12) 0.046(8) 0.128(15) -0.007(9) -0.034(12) -0.001(9)
C73 0.107(12) 0.046(9) 0.127(15) -0.006(9) -0.035(12) -0.001(9)
C74 0.103(8) 0.065(7) 0.070(7) 0.018(6) 0.006(7) 0.011(6)
C76 0.123(9) 0.038(5) 0.067(6) -0.005(5) 0.005(7) -0.002(6)
C77 0.101(8) 0.067(7) 0.066(7) 0.019(6) 0.005(7) 0.015(7)
C78 0.093(11) 0.031(7) 0.102(12) 0.001(7) 0.024(10) -0.008(7)
C79 0.158(13) 0.045(6) 0.054(7) 0.002(5) 0.025(8) 0.003(7)
C80 0.158(13) 0.045(6) 0.055(7) 0.003(5) 0.026(8) 0.002(7)
C81 0.159(13) 0.046(7) 0.055(7) 0.002(6) 0.027(8) 0.003(8)
C82 0.159(14) 0.047(7) 0.055(7) 0.003(6) 0.028(8) 0.004(8)
C83 0.160(14) 0.048(7) 0.055(7) 0.003(6) 0.026(8) 0.005(8)
C84 0.159(13) 0.046(7) 0.053(7) 0.003(6) 0.026(8) 0.004(8)
C85 0.125(9) 0.037(5) 0.066(6) -0.008(5) 0.003(6) -0.004(6)
C87 0.099(9) 0.046(7) 0.062(7) -0.005(6) -0.012(7) -0.011(7)
C88 0.098(11) 0.034(6) 0.061(8) -0.013(6) 0.002(7) -0.017(7)
C89 0.057(7) 0.041(6) 0.086(9) -0.010(6) -0.010(7) 0.013(6)
C90 0.103(9) 0.065(7) 0.072(7) 0.017(7) 0.008(7) 0.009(7)
C92 0.072(9) 0.031(7) 0.28(2) -0.035(10) -0.013(12) -0.006(7)
C93 0.074(9) 0.035(7) 0.28(2) -0.035(10) -0.013(11) -0.004(7)
C94 0.076(9) 0.037(7) 0.28(2) -0.033(10) -0.012(12) -0.004(7)
C95 0.076(9) 0.036(7) 0.28(2) -0.034(10) -0.011(12) -0.004(7)
C96 0.075(9) 0.034(7) 0.28(2) -0.034(10) -0.011(12) -0.005(7)
C97 0.072(9) 0.032(7) 0.28(2) -0.035(10) -0.013(12) -0.007(7)
C98 0.093(11) 0.030(7) 0.103(12) 0.001(7) 0.024(10) -0.009(7)
C99 0.18(2) 0.045(9) 0.117(15) -0.006(9) 0.089(16) -0.018(11)
C60 0.18(2) 0.046(9) 0.117(15) -0.006(9) 0.088(16) -0.019(11)
C75 0.18(2) 0.047(9) 0.118(15) -0.007(9) 0.088(16) -0.020(11)
C86 0.18(2) 0.047(9) 0.119(15) -0.006(9) 0.088(16) -0.019(11)
C112 0.18(2) 0.046(9) 0.119(15) -0.005(9) 0.089(16) -0.020(11)
C110 0.18(2) 0.046(9) 0.118(15) -0.004(9) 0.088(16) -0.019(11)
C100 0.119(15) 0.087(13) 0.129(18) -0.034(11) 0.020(14) -0.050(12)
C101 0.121(15) 0.090(13) 0.130(18) -0.033(11) 0.019(14) -0.049(12)
C102 0.119(15) 0.089(13) 0.130(18) -0.032(11) 0.020(14) -0.050(12)
C103 0.118(15) 0.088(13) 0.129(18) -0.033(11) 0.021(14) -0.050(12)
C104 0.118(15) 0.087(13) 0.129(18) -0.034(11) 0.021(14) -0.049(12)
C105 0.119(15) 0.086(13) 0.129(18) -0.035(11) 0.021(14) -0.049(12)
C106 0.098(9) 0.044(7) 0.061(7) -0.002(6) -0.011(7) -0.012(6)
C107 0.073(9) 0.039(7) 0.28(2) -0.035(10) -0.013(11) -0.002(7)
C108 0.108(11) 0.040(6) 0.062(8) 0.007(6) 0.033(8) 0.007(7)
C109 0.121(10) 0.038(6) 0.071(7) -0.005(6) 0.004(8) 0.002(7)
C113 0.157(13) 0.043(7) 0.055(7) -0.002(6) 0.024(8) -0.001(8)
C114 0.107(11) 0.039(6) 0.061(8) 0.007(6) 0.034(8) 0.006(7)
C115 0.103(9) 0.066(8) 0.073(8) 0.017(7) 0.008(8) 0.009(7)
C116 0.098(9) 0.046(7) 0.061(7) -0.004(6) -0.012(7) -0.011(7)
C117 0.099(9) 0.046(7) 0.062(7) -0.005(6) -0.011(7) -0.011(6)
C118 0.076(10) 0.052(9) 0.21(2) -0.004(11) -0.006(12) 0.016(9)
C119 0.107(13) 0.084(11) 0.175(18) -0.019(12) -0.017(12) 0.010(10)
C122 0.143(14) 0.127(13) 0.107(12) 0.005(11) -0.010(12) 0.004(11)
C123 0.143(14) 0.127(13) 0.107(12) 0.005(11) -0.010(12) 0.004(11)
C124 0.142(13) 0.127(13) 0.108(12) 0.003(11) -0.009(11) 0.004(11)
C125 0.141(13) 0.127(12) 0.109(12) 0.003(10) -0.009(10) 0.004(10)
C126 0.142(13) 0.127(13) 0.108(12) 0.004(11) -0.009(11) 0.004(11)
C127 0.143(14) 0.127(13) 0.108(12) 0.005(11) -0.009(11) 0.004(11)
C128 0.110(9) 0.098(8) 0.063(7) 0.012(7) 0.009(7) 0.018(8)
C129 0.111(9) 0.099(9) 0.063(8) 0.013(7) 0.009(8) 0.019(8)
C130 0.110(9) 0.099(9) 0.063(8) 0.013(7) 0.009(8) 0.019(8)
C131 0.108(9) 0.096(8) 0.063(7) 0.013(7) 0.010(7) 0.018(8)
C132 0.107(8) 0.091(7) 0.063(6) 0.012(6) 0.010(6) 0.018(7)
C133 0.107(8) 0.094(8) 0.063(7) 0.011(6) 0.009(7) 0.018(7)
C134 0.104(9) 0.091(8) 0.062(7) 0.010(7) 0.009(7) 0.017(8)
C135 0.103(9) 0.087(8) 0.063(7) 0.010(7) 0.011(7) 0.017(8)
C136 0.103(8) 0.084(8) 0.063(7) 0.012(7) 0.010(7) 0.016(7)
C137 0.104(7) 0.082(7) 0.064(6) 0.013(6) 0.009(6) 0.016(6)
C138 0.106(11) 0.103(11) 0.095(11) -0.014(9) -0.024(9) 0.006(10)
C139 0.106(11) 0.103(11) 0.095(11) -0.013(9) -0.025(10) 0.007(10)
C140 0.105(11) 0.101(11) 0.094(11) -0.014(9) -0.026(10) 0.007(10)
C141 0.103(11) 0.100(11) 0.093(11) -0.014(9) -0.027(10) 0.007(10)
C142 0.104(11) 0.101(11) 0.094(11) -0.014(9) -0.026(9) 0.006(10)
C143 0.104(10) 0.102(10) 0.095(10) -0.013(9) -0.024(9) 0.005(9)
C144 0.105(11) 0.034(6) 0.059(8) 0.006(6) 0.033(8) 0.006(7)
C145 0.096(11) 0.036(6) 0.059(8) -0.012(6) 0.003(7) -0.014(7)
C146 0.090(17) 0.035(10) 0.069(14) -0.014(9) -0.018(12) -0.016(10)
C147 0.126(9) 0.038(6) 0.064(7) -0.007(6) 0.002(7) -0.008(6)
C148 0.092(16) 0.061(13) 0.052(12) -0.021(10) 0.017(11) 0.012(12)
C58 0.09(2) 0.07(2) 0.053(18) -0.010(14) 0.008(16) -0.013(18)
C111 0.08(2) 0.049(16) 0.057(17) 0.004(13) 0.013(16) 0.009(14)
C91 0.10(3) 0.09(2) 0.050(17) -0.010(17) 0.001(18) -0.01(2)
C32 0.08(2) 0.06(2) 0.062(19) 0.016(16) -0.004(17) 0.007(17)
C29 0.091(16) 0.061(13) 0.052(12) -0.019(10) 0.014(11) 0.011(12)
C149 0.102(8) 0.065(7) 0.072(7) 0.018(7) 0.007(7) 0.011(7)
C150 0.103(9) 0.065(8) 0.074(8) 0.017(7) 0.008(8) 0.010(7)

loop_
_atom_type_symbol
_atom_type_description
_atom_type_scat_dispersion_real
_atom_type_scat_dispersion_imag
_atom_type_scat_source
C C 0.0181 0.0091 'International Tables Vol C Tables 4.2.6.8 and 6.1.1.4'
H H 0.0000 0.0000 'International Tables Vol C Tables 4.2.6.8 and 6.1.1.4'
Au Au -4.4197 7.2980 'International Tables Vol C Tables 4.2.6.8 and 6.1.1.4'
O O 0.0492 0.0322 'International Tables Vol C Tables 4.2.6.8 and 6.1.1.4'
P P 0.2955 0.4335 'International Tables Vol C Tables 4.2.6.8 and 6.1.1.4'
S S 0.3331 0.5567 'International Tables Vol C Tables 4.2.6.8 and 6.1.1.4'

loop_
_geom_angle_atom_site_label_1
_geom_angle_atom_site_label_2
_geom_angle_atom_site_label_3
_geom_angle
_geom_angle_site_symmetry_1
_geom_angle_site_symmetry_3
_geom_angle_publ_flag
S1 Au1 Au2 98.37(14) . . ?
P1 Au1 Au2 86.3(2) . . ?
P1 Au1 S1 169.2(4) . . ?
Au1 Au2 Au5 120.51(5) . . ?
Au1 Au2 Au6 70.68(4) . . ?
Au3 Au2 Au1 134.03(7) . . ?
Au3 Au2 Au5 60.47(4) . . ?
Au3 Au2 Au6 101.84(5) . . ?
Au4 Au2 Au1 78.60(5) . . ?
Au4 Au2 Au3 61.45(5) . . ?
Au4 Au2 Au5 62.14(4) . . ?
Au4 Au2 Au6 56.94(4) . . ?
Au5 Au2 Au6 50.93(3) . . ?
P2 Au2 Au1 90.00(17) . . ?
P2 Au2 Au3 130.57(19) . . ?
P2 Au2 Au4 167.95(18) . . ?
P2 Au2 Au5 122.28(19) . . ?
P2 Au2 Au6 115.7(2) . . ?
Au2 Au3 Au4 58.62(5) . . ?
Au2 Au3 Au5 63.70(4) . . ?
Au4 Au3 Au5 62.43(4) . . ?
P3 Au3 Au2 164.4(3) . . ?
P3 Au3 Au4 134.2(3) . . ?
P3 Au3 Au5 127.5(2) . . ?
Au2 Au4 Au3 59.93(5) . . ?
Au2 Au4 Au5 63.39(4) . . ?
Au2 Au4 Au6 71.45(4) . . ?
Au3 Au4 Au5 60.47(4) . . ?
Au3 Au4 Au6 111.10(6) . . ?
Au6 Au4 Au5 55.12(4) . . ?
S2 Au4 Au2 164.0(2) . . ?
S2 Au4 Au3 135.9(2) . . ?
S2 Au4 Au5 123.0(2) . . ?
S2 Au4 Au6 99.7(3) . . ?
Au3 Au5 Au2 55.82(4) . . ?
Au3 Au5 Au4 57.10(4) . . ?
Au4 Au5 Au2 54.47(4) . . ?
Au6 Au5 Au2 70.30(4) . . ?
Au6 Au5 Au3 113.91(5) . . ?
Au6 Au5 Au4 61.58(4) . . ?
Au6 Au5 Au8 59.93(4) . . ?
Au8 Au5 Au2 127.91(5) . . ?
Au8 Au5 Au3 133.88(6) . . ?
Au8 Au5 Au4 87.31(5) . . ?
P4 Au5 Au2 117.21(19) . . ?
P4 Au5 Au3 86.14(19) . . ?
P4 Au5 Au4 141.1(2) . . ?
P4 Au5 Au6 157.1(2) . . ?
P4 Au5 Au8 114.62(18) . . ?
Au4 Au6 Au2 51.61(4) . . ?
Au4 Au6 Au7 71.93(5) . . ?
Au5 Au6 Au2 58.77(3) . . ?
Au5 Au6 Au4 63.30(4) . . ?
Au5 Au6 Au7 105.80(5) . . ?
Au5 Au6 Au8 60.66(4) . . ?
Au7 Au6 Au2 122.91(5) . . ?
Au8 Au6 Au2 117.55(4) . . ?
Au8 Au6 Au4 88.61(5) . . ?
Au8 Au6 Au7 62.49(4) . . ?
S1 Au6 Au2 89.40(16) . . ?
S1 Au6 Au4 99.44(17) . . ?
S1 Au6 Au5 148.13(17) . . ?
S1 Au6 Au7 92.31(18) . . ?
S1 Au6 Au8 149.86(17) . . ?
Au8 Au7 Au6 53.09(3) . . ?
S2 Au7 Au6 95.8(2) . . ?
S2 Au7 Au8 103.8(2) . . ?
P6 Au7 Au6 91.7(2) . . ?
P6 Au7 Au8 86.2(2) . . ?
P6 Au7 S2 169.9(3) . . ?
Au5 Au8 Au7 106.33(5) . . ?
Au6 Au8 Au5 59.41(4) . . ?
Au6 Au8 Au7 64.42(4) . . ?
P5 Au8 Au5 137.13(18) . . ?
P5 Au8 Au6 162.54(18) . . ?
P5 Au8 Au7 100.68(19) . . ?
Au1 S1 Au6 97.3(2) . . ?
C14 S1 Au1 112.2(11) . . ?
C14 S1 Au6 110.5(10) . . ?
Au7 S2 Au4 92.1(3) . . ?
C92 S2 Au4 102.1(13) . . ?
C92 S2 Au7 104.2(14) . . ?
C18 P1 Au1 118.5(9) . . ?
C103 P1 Au1 112.2(12) . . ?
C103 P1 C18 104.0(13) . . ?
C141 P1 Au1 113.6(11) . . ?
C141 P1 C18 96.4(14) . . ?
C141 P1 C103 110.7(17) . . ?
C35 P2 Au2 119.5(13) . . ?
C35 P2 C147 107.3(16) . . ?
C35 P2 C29 104.9(13) . . ?
C147 P2 Au2 113.3(14) . . ?
C29 P2 Au2 106.5(7) . . ?
C29 P2 C147 103.9(15) . . ?
C68 P3 Au3 103.6(10) . . ?
C68 P3 C77 105.0(16) . . ?
C68 P3 C124 112.2(17) . . ?
C77 P3 Au3 121.2(13) . . ?
C77 P3 C124 98.3(18) . . ?
C124 P3 Au3 116.2(13) . . ?
C46 P4 Au5 109.3(9) . . ?
C136 P4 Au5 113.3(9) . . ?
C136 P4 C46 104.7(13) . . ?
C144 P4 Au5 111.3(10) . . ?
C144 P4 C46 103.2(16) . . ?
C144 P4 C136 114.2(12) . . ?
C33 P5 Au8 110.0(12) . . ?
C43 P5 Au8 112.6(11) . . ?
C43 P5 C33 103.3(15) . . ?
C43 P5 C57 106.5(17) . . ?
C57 P5 Au8 118.8(11) . . ?
C57 P5 C33 104(2) . . ?
C12 P6 Au7 108.9(10) . . ?
C12 P6 C52 100.7(14) . . ?
C52 P6 Au7 115.9(11) . . ?
C60 P6 Au7 114.3(13) . . ?
C60 P6 C12 105.7(13) . . ?
C60 P6 C52 110.0(16) . . ?
C47 O2 H2 109.5 . . ?
C118 O4 H4A 109.5 . . ?
C119 O5 H5A 109.5 . . ?
C107 O7 H7 109.5 . . ?
C47 C1 C14 127(3) . . ?
C51 C1 C14 115(2) . . ?
C51 C1 C47 118(3) . . ?
C114 C2 H2A 121.5 . . ?
C144 C2 H2A 121.5 . . ?
C144 C2 C114 117(3) . . ?
C64 C3 H3 120.2 . . ?
C64 C3 C144 120(4) . . ?
C144 C3 H3 120.2 . . ?
C46 C4 H4 120.3 . . ?
C59 C4 H4 120.3 . . ?
C59 C4 C46 119(3) . . ?
C43 C5 H5 121.6 . . ?
C88 C5 H5 121.6 . . ?
C88 C5 C43 117(3) . . ?
C40 C6 C54 115(3) . . ?
C117 C6 C40 127(3) . . ?
C117 C6 C54 118(4) . . ?
C8 C7 H7A 120.0 . . ?
C8 C7 C12 120.0 . . ?
C12 C7 H7A 120.0 . . ?
C7 C8 H8 120.0 . . ?
C7 C8 C9 120.0 . . ?
C9 C8 H8 120.0 . . ?
C8 C9 H9 120.0 . . ?
C10 C9 C8 120.0 . . ?
C10 C9 H9 120.0 . . ?
C9 C10 H10 120.0 . . ?
C11 C10 C9 120.0 . . ?
C11 C10 H10 120.0 . . ?
C10 C11 H11 120.0 . . ?
C10 C11 C12 120.0 . . ?
C12 C11 H11 120.0 . . ?
C7 C12 P6 115.9(15) . . ?
C11 C12 P6 124.1(15) . . ?
C11 C12 C7 120.0 . . ?
C55 C13 H13 119.2 . . ?
C55 C13 C85 122(4) . . ?
C85 C13 H13 119.2 . . ?
C1 C14 S1 115(2) . . ?
C28 C14 S1 119(2) . . ?
C28 C14 C1 124(3) . . ?
C52 C15 C40 107(3) . . ?
C113 C15 C40 120(3) . . ?
C113 C15 C52 133(4) . . ?
C44 C16 C77 114(3) . . ?
C44 C16 C137 122(3) . . ?
C77 C16 C137 124(3) . . ?
C18 C17 C22 120.0 . . ?
C18 C17 C61 117(2) . . ?
C22 C17 C61 122(2) . . ?
C17 C18 P1 121.9(11) . . ?
C19 C18 P1 117.2(11) . . ?
C19 C18 C17 120.0 . . ?
C18 C19 H19 120.0 . . ?
C18 C19 C20 120.0 . . ?
C20 C19 H19 120.0 . . ?
C19 C20 H20 120.0 . . ?
C21 C20 C19 120.0 . . ?
C21 C20 H20 120.0 . . ?
C20 C21 C22 120.0 . . ?
C20 C21 C26 120.0 . . ?
C22 C21 C26 120.0 . . ?
C21 C22 C17 120.0 . . ?
C23 C22 C17 120.0 . . ?
C23 C22 C21 120.0 . . ?
C22 C23 H23 120.0 . . ?
C24 C23 C22 120.0 . . ?
C24 C23 H23 120.0 . . ?
C23 C24 H24 120.0 . . ?
C23 C24 C25 120.0 . . ?
C25 C24 H24 120.0 . . ?
C24 C25 H25 120.0 . . ?
C26 C25 C24 120.0 . . ?
C26 C25 H25 120.0 . . ?
C21 C26 H26 120.0 . . ?
C25 C26 C21 120.0 . . ?
C25 C26 H26 120.0 . . ?
C62 C27 H27 116.0 . . ?
C62 C27 C77 128(4) . . ?
C77 C27 H27 116.0 . . ?
C14 C28 H28 121.7 . . ?
C14 C28 C48 117(3) . . ?
C48 C28 H28 121.7 . . ?
C57 C30 H30 120.6 . . ?
C57 C30 C66 119(4) . . ?
C66 C30 H30 120.6 . . ?
C76 C31 H31 117.9 . . ?
C109 C31 H31 117.9 . . ?
C109 C31 C76 124(4) . . ?
C45 C33 P5 124(4) . . ?
C45 C33 C78 118(4) . . ?
C78 C33 P5 118(3) . . ?
C35 C34 H34 120.0 . . ?
C35 C34 C39 120.0 . . ?
C39 C34 H34 120.0 . . ?
C34 C35 P2 119(2) . . ?
C34 C35 C36 120.0 . . ?
C36 C35 P2 121(2) . . ?
C35 C36 H36 120.0 . . ?
C35 C36 C37 120.0 . . ?
C37 C36 H36 120.0 . . ?
C36 C37 H37 120.0 . . ?
C38 C37 C36 120.0 . . ?
C38 C37 H37 120.0 . . ?
C37 C38 H38 120.0 . . ?
C37 C38 C39 120.0 . . ?
C39 C38 H38 120.0 . . ?
C34 C39 H39 120.0 . . ?
C38 C39 C34 120.0 . . ?
C38 C39 H39 120.0 . . ?
C6 C40 C15 128(3) . . ?
C6 C40 C106 120(3) . . ?
C15 C40 C106 112(3) . . ?
C65 C41 H41 119.5 . . ?
C76 C41 H41 119.5 . . ?
C76 C41 C65 121(4) . . ?
C46 C42 H42 120.4 . . ?
C146 C42 H42 120.4 . . ?
C146 C42 C46 119(3) . . ?
C5 C43 P5 121(3) . . ?
C145 C43 P5 120(2) . . ?
C145 C43 C5 118(3) . . ?
C16 C44 C149 121(3) . . ?
C74 C44 C16 127(4) . . ?
C74 C44 C149 112(4) . . ?
C33 C45 H45 116.0 . . ?
C98 C45 C33 128(4) . . ?
C98 C45 H45 116.0 . . ?
C4 C46 P4 121(2) . . ?
C42 C46 P4 117(2) . . ?
C42 C46 C4 122(3) . . ?
O1 C47 C1 115(3) . . ?
O2 C47 O1 126(2) . . ?
O2 C47 C1 120(3) . . ?
C28 C48 H48 116.9 . . ?
C89 C48 C28 126(3) . . ?
C89 C48 H48 116.9 . . ?
C52 C49 H49 120.3 . . ?
C52 C49 C54 119(3) . . ?
C54 C49 H49 120.3 . . ?
C59 C50 H50 119.7 . . ?
C146 C50 H50 119.7 . . ?
C146 C50 C59 121(3) . . ?
C1 C51 H51 120.0 . . ?
C1 C51 C89 120(3) . . ?
C89 C51 H51 120.0 . . ?
C15 C52 P6 116(3) . . ?
C49 C52 P6 116(2) . . ?
C49 C52 C15 127(3) . . ?
C56 C53 H53 117.6 . . ?
C98 C53 H53 117.6 . . ?
C98 C53 C56 125(4) . . ?
C6 C54 H54 118.5 . . ?
C49 C54 C6 123(4) . . ?
C49 C54 H54 118.5 . . ?
C13 C55 H55 120.6 . . ?
C13 C55 C109 119(4) . . ?
C109 C55 H55 120.6 . . ?
C53 C56 H56 120.4 . . ?
C53 C56 C78 119(4) . . ?
C78 C56 H56 120.4 . . ?
C30 C57 P5 119(3) . . ?
C30 C57 C113 122(3) . . ?
C113 C57 P5 118(3) . . ?
C4 C59 C50 119(3) . . ?
C4 C59 H59 120.5 . . ?
C50 C59 H59 120.5 . . ?
C17 C61 C85 115(3) . . ?
C147 C61 C17 132(3) . . ?
C147 C61 C85 109(3) . . ?
C27 C62 H62 121.5 . . ?
C27 C62 C74 117(4) . . ?
C74 C62 H62 121.5 . . ?
C67 C63 H63 123.7 . . ?
C67 C63 C145 113(3) . . ?
C145 C63 H63 123.7 . . ?
C3 C64 H64 120.1 . . ?
C3 C64 C108 120(4) . . ?
C108 C64 H64 120.1 . . ?
C41 C65 H65 121.3 . . ?
C147 C65 C41 117(3) . . ?
C147 C65 H65 121.3 . . ?
C30 C66 H66 119.3 . . ?
C30 C66 C80 121(4) . . ?
C80 C66 H66 119.3 . . ?
C63 C67 H67 120.6 . . ?
C88 C67 C63 119(3) . . ?
C88 C67 H67 120.6 . . ?
C69 C68 P3 121.7(17) . . ?
C69 C68 C73 120.0 . . ?
C73 C68 P3 118.0(17) . . ?
C68 C69 H69 120.0 . . ?
C68 C69 C70 120.0 . . ?
C70 C69 H69 120.0 . . ?
C69 C70 H70 120.0 . . ?
C69 C70 C71 120.0 . . ?
C71 C70 H70 120.0 . . ?
C70 C71 H71 120.0 . . ?
C72 C71 C70 120.0 . . ?
C72 C71 H71 120.0 . . ?
C71 C72 H72 120.0 . . ?
C71 C72 C73 120.0 . . ?
C73 C72 H72 120.0 . . ?
C68 C73 H73 120.0 . . ?
C72 C73 C68 120.0 . . ?
C72 C73 H73 120.0 . . ?
C44 C74 C62 114(4) . . ?
C44 C74 C90 124(4) . . ?
C90 C74 C62 122(4) . . ?
C41 C76 C31 123(4) . . ?
C41 C76 C85 121(3) . . ?
C85 C76 C31 116(4) . . ?
C16 C77 P3 119(3) . . ?
C27 C77 P3 122(3) . . ?
C27 C77 C16 119(4) . . ?
C33 C78 C56 117(3) . . ?
C33 C78 H78 121.7 . . ?
C56 C78 H78 121.7 . . ?
C80 C79 C84 120.0 . . ?
C113 C79 C80 124(3) . . ?
C113 C79 C84 116(3) . . ?
C79 C80 C66 118(2) . . ?
C81 C80 C66 122(2) . . ?
C81 C80 C79 120.0 . . ?
C80 C81 H81 120.0 . . ?
C82 C81 C80 120.0 . . ?
C82 C81 H81 120.0 . . ?
C81 C82 H82 120.0 . . ?
C81 C82 C83 120.0 . . ?
C83 C82 H82 120.0 . . ?
C82 C83 H83 120.0 . . ?
C82 C83 C84 120.0 . . ?
C84 C83 H83 120.0 . . ?
C79 C84 H84 120.0 . . ?
C83 C84 C79 120.0 . . ?
C83 C84 H84 120.0 . . ?
C13 C85 C61 119(4) . . ?
C76 C85 C13 120(3) . . ?
C76 C85 C61 122(3) . . ?
C116 C87 H87 121.1 . . ?
C116 C87 C117 118(3) . . ?
C117 C87 H87 121.1 . . ?
C5 C88 C67 128(3) . . ?
C5 C88 H88 116.2 . . ?
C67 C88 H88 116.2 . . ?
C48 C89 C51 118(3) . . ?
C48 C89 H89 121.2 . . ?
C51 C89 H89 121.2 . . ?
C74 C90 H90 118.8 . . ?
C115 C90 C74 122(4) . . ?
C115 C90 H90 118.8 . . ?
C93 C92 S2 121.1(13) . . ?
C93 C92 C97 120.0 . . ?
C97 C92 S2 118.1(14) . . ?
C92 C93 C94 120.0 . . ?
C92 C93 C107 126(2) . . ?
C94 C93 C107 114(2) . . ?
C93 C94 H94 120.0 . . ?
C93 C94 C95 120.0 . . ?
C95 C94 H94 120.0 . . ?
C94 C95 H95 120.0 . . ?
C96 C95 C94 120.0 . . ?
C96 C95 H95 120.0 . . ?
C95 C96 H96 120.0 . . ?
C95 C96 C97 120.0 . . ?
C97 C96 H96 120.0 . . ?
C92 C97 H97 120.0 . . ?
C96 C97 C92 120.0 . . ?
C96 C97 H97 120.0 . . ?
C45 C98 C53 113(3) . . ?
C45 C98 H98 123.6 . . ?
C53 C98 H98 123.6 . . ?
C60 C99 H99 120.0 . . ?
C60 C99 C110 120.0 . . ?
C110 C99 H99 120.0 . . ?
C99 C60 P6 121.3(18) . . ?
C99 C60 C75 120.0 . . ?
C75 C60 P6 118.3(19) . . ?
C60 C75 H75 120.0 . . ?
C60 C75 C86 120.0 . . ?
C86 C75 H75 120.0 . . ?
C75 C86 H86 120.0 . . ?
C112 C86 C75 120.0 . . ?
C112 C86 H86 120.0 . . ?
C86 C112 H112 120.0 . . ?
C86 C112 C110 120.0 . . ?
C110 C112 H112 120.0 . . ?
C99 C110 H110 120.0 . . ?
C112 C110 C99 120.0 . . ?
C112 C110 H110 120.0 . . ?
C101 C100 H100 120.0 . . ?
C101 C100 C105 120.0 . . ?
C105 C100 H100 120.0 . . ?
C100 C101 H101 120.0 . . ?
C100 C101 C102 120.0 . . ?
C102 C101 H101 120.0 . . ?
C101 C102 H102 120.0 . . ?
C101 C102 C103 120.0 . . ?
C103 C102 H102 120.0 . . ?
C102 C103 P1 121.5(18) . . ?
C104 C103 P1 117.3(18) . . ?
C104 C103 C102 120.0 . . ?
C103 C104 H104 120.0 . . ?
C105 C104 C103 120.0 . . ?
C105 C104 H104 120.0 . . ?
C100 C105 H105 120.0 . . ?
C104 C105 C100 120.0 . . ?
C104 C105 H105 120.0 . . ?
C40 C106 H106 123.6 . . ?
C116 C106 C40 113(4) . . ?
C116 C106 H106 123.6 . . ?
O7 C107 C93 109(4) . . ?
O9 C107 O7 124(5) . . ?
O9 C107 C93 121(5) . . ?
C64 C108 H108 119.8 . . ?
C64 C108 C114 120(3) . . ?
C114 C108 H108 119.8 . . ?
C31 C109 C55 120(3) . . ?
C31 C109 H109 120.2 . . ?
C55 C109 H109 120.2 . . ?
C15 C113 C57 118(3) . . ?
C15 C113 C79 126(4) . . ?
C79 C113 C57 115(4) . . ?
C2 C114 H114 118.4 . . ?
C108 C114 C2 123(4) . . ?
C108 C114 H114 118.4 . . ?
C90 C115 H115 119.3 . . ?
C90 C115 C150 121(4) . . ?
C150 C115 H115 119.3 . . ?
C87 C116 H116 115.3 . . ?
C106 C116 C87 129(3) . . ?
C106 C116 H116 115.3 . . ?
C6 C117 C87 112(4) . . ?
C6 C117 H117 124.0 . . ?
C87 C117 H117 124.0 . . ?
O4 C118 O3 116(2) . . ?
O6 C118 O3 126(2) . . ?
O6 C118 O4 118(3) . . ?
O8 C119 O5 119.1(15) . . ?
O10 C119 O5 120.1(15) . . ?
O10 C119 O8 120.7(15) . . ?
C123 C122 H122 120.0 . . ?
C123 C122 C127 120.0 . . ?
C127 C122 H122 120.0 . . ?
C122 C123 H123 120.0 . . ?
C124 C123 C122 120.0 . . ?
C124 C123 H123 120.0 . . ?
C123 C124 P3 117(2) . . ?
C123 C124 C125 120.0 . . ?
C125 C124 P3 122(2) . . ?
C124 C125 H125 120.0 . . ?
C126 C125 C124 120.0 . . ?
C126 C125 H125 120.0 . . ?
C125 C126 H126 120.0 . . ?
C125 C126 C127 120.0 . . ?
C127 C126 H126 120.0 . . ?
C122 C127 H127 120.0 . . ?
C126 C127 C122 120.0 . . ?
C126 C127 H127 120.0 . . ?
C129 C128 H128 120.0 . . ?
C129 C128 C133 120.0 . . ?
C133 C128 H128 120.0 . . ?
C128 C129 H129 120.0 . . ?
C128 C129 C130 120.0 . . ?
C130 C129 H129 120.0 . . ?
C129 C130 H130 120.0 . . ?
C129 C130 C131 120.0 . . ?
C131 C130 H130 120.0 . . ?
C130 C131 H131 120.0 . . ?
C132 C131 C130 120.0 . . ?
C132 C131 H131 120.0 . . ?
C131 C132 C137 120.0 . . ?
C133 C132 C131 120.0 . . ?
C133 C132 C137 120.0 . . ?
C132 C133 C128 120.0 . . ?
C132 C133 C134 120.0 . . ?
C134 C133 C128 120.0 . . ?
C133 C134 H134 120.0 . . ?
C135 C134 C133 120.0 . . ?
C135 C134 H134 120.0 . . ?
C134 C135 H135 120.0 . . ?
C134 C135 C136 120.0 . . ?
C136 C135 H135 120.0 . . ?
C135 C136 P4 109.9(10) . . ?
C137 C136 P4 129.4(10) . . ?
C137 C136 C135 120.0 . . ?
C132 C137 C16 119.8(17) . . ?
C136 C137 C16 120.1(17) . . ?
C136 C137 C132 120.0 . . ?
C139 C138 H138 120.0 . . ?
C139 C138 C143 120.0 . . ?
C143 C138 H138 120.0 . . ?
C138 C139 H139 120.0 . . ?
C138 C139 C140 120.0 . . ?
C140 C139 H139 120.0 . . ?
C139 C140 H140 120.0 . . ?
C139 C140 C141 120.0 . . ?
C141 C140 H140 120.0 . . ?
C140 C141 P1 113(2) . . ?
C142 C141 P1 127(2) . . ?
C142 C141 C140 120.0 . . ?
C141 C142 H142 120.0 . . ?
C141 C142 C143 120.0 . . ?
C143 C142 H142 120.0 . . ?
C138 C143 H143 120.0 . . ?
C142 C143 C138 120.0 . . ?
C142 C143 H143 120.0 . . ?
C2 C144 P4 119(2) . . ?
C2 C144 C3 120(3) . . ?
C3 C144 P4 121(3) . . ?
C43 C145 C63 125(3) . . ?
C43 C145 H145 117.7 . . ?
C63 C145 H145 117.7 . . ?
C42 C146 C50 120(3) . . ?
C42 C146 H146 120.2 . . ?
C50 C146 H146 120.2 . . ?
C61 C147 P2 114(3) . . ?
C65 C147 P2 117(3) . . ?
C65 C147 C61 129(3) . . ?
C58 C148 H148 120.0 . . ?
C58 C148 C29 120.0 . . ?
C29 C148 H148 120.0 . . ?
C148 C58 H58 120.0 . . ?
C111 C58 C148 120.0 . . ?
C111 C58 H58 120.0 . . ?
C58 C111 H111 120.0 . . ?
C91 C111 C58 120.0 . . ?
C91 C111 H111 120.0 . . ?
C111 C91 H91 120.0 . . ?
C32 C91 C111 120.0 . . ?
C32 C91 H91 120.0 . . ?
C91 C32 H32 120.0 . . ?
C91 C32 C29 120.0 . . ?
C29 C32 H32 120.0 . . ?
C148 C29 P2 116.8(11) . . ?
C32 C29 P2 123.1(11) . . ?
C32 C29 C148 120.0 . . ?
C44 C149 H149 117.4 . . ?
C150 C149 C44 125(4) . . ?
C150 C149 H149 117.4 . . ?
C115 C150 H150 122.3 . . ?
C149 C150 C115 115(4) . . ?
C149 C150 H150 122.3 . . ?

loop_
_geom_bond_atom_site_label_1
_geom_bond_atom_site_label_2
_geom_bond_distance
_geom_bond_site_symmetry_2
_geom_bond_publ_flag
Au1 Au2 2.8983(15) . ?
Au1 S1 2.337(7) . ?
Au1 P1 2.284(8) . ?
Au2 Au3 2.6912(15) . ?
Au2 Au4 2.655(2) . ?
Au2 Au5 2.9164(14) . ?
Au2 Au6 3.2112(15) . ?
Au2 P2 2.316(9) . ?
Au3 Au4 2.7314(19) . ?
Au3 Au5 2.8305(15) . ?
Au3 P3 2.272(7) . ?
Au4 Au5 2.8837(16) . ?
Au4 Au6 2.8388(16) . ?
Au4 S2 2.397(10) . ?
Au5 Au6 2.6480(13) . ?
Au5 Au8 2.6813(15) . ?
Au5 P4 2.279(6) . ?
Au6 Au7 3.0030(17) . ?
Au6 Au8 2.6620(14) . ?
Au6 S1 2.384(5) . ?
Au7 Au8 2.9528(15) . ?
Au7 S2 2.372(11) . ?
Au7 P6 2.297(11) . ?
Au8 P5 2.293(7) . ?
S1 C14 1.83(3) . ?
S2 C92 1.818(17) . ?
P1 C18 1.89(2) . ?
P1 C103 1.84(2) . ?
P1 C141 1.76(2) . ?
P2 C35 1.75(2) . ?
P2 C147 1.94(3) . ?
P2 C29 1.857(18) . ?
P3 C68 1.79(2) . ?
P3 C77 1.80(4) . ?
P3 C124 1.95(3) . ?
P4 C46 1.84(3) . ?
P4 C136 1.838(15) . ?
P4 C144 1.82(3) . ?
P5 C33 1.90(4) . ?
P5 C43 1.79(3) . ?
P5 C57 1.86(3) . ?
P6 C12 1.867(19) . ?
P6 C52 1.87(4) . ?
P6 C60 1.778(19) . ?
O1 C47 1.24(4) . ?
O2 H2 0.8200 . ?
O2 C47 1.23(4) . ?
O3 C118 1.291(15) . ?
O4 H4A 0.8200 . ?
O4 C118 1.290(15) . ?
O5 H5A 0.8200 . ?
O5 C119 1.285(16) . ?
O6 C118 1.278(11) . ?
O7 H7 0.8200 . ?
O7 C107 1.41(9) . ?
O8 C119 1.283(16) . ?
O9 C107 1.17(6) . ?
O10 C119 1.273(12) . ?
C1 C14 1.49(4) . ?
C1 C47 1.462(14) . ?
C1 C51 1.37(4) . ?
C2 H2A 0.9300 . ?
C2 C114 1.38(4) . ?
C2 C144 1.35(5) . ?
C3 H3 0.9300 . ?
C3 C64 1.34(4) . ?
C3 C144 1.50(5) . ?
C4 H4 0.9300 . ?
C4 C46 1.41(5) . ?
C4 C59 1.33(5) . ?
C5 H5 0.9300 . ?
C5 C43 1.47(4) . ?
C5 C88 1.30(4) . ?
C6 C40 1.35(5) . ?
C6 C54 1.45(4) . ?
C6 C117 1.33(5) . ?
C7 H7A 0.9300 . ?
C7 C8 1.3900 . ?
C7 C12 1.3900 . ?
C8 H8 0.9300 . ?
C8 C9 1.3900 . ?
C9 H9 0.9300 . ?
C9 C10 1.3900 . ?
C10 H10 0.9300 . ?
C10 C11 1.3900 . ?
C11 H11 0.9300 . ?
C11 C12 1.3900 . ?
C13 H13 0.9300 . ?
C13 C55 1.28(5) . ?
C13 C85 1.48(5) . ?
C14 C28 1.31(4) . ?
C15 C40 1.55(5) . ?
C15 C52 1.48(4) . ?
C15 C113 1.35(6) . ?
C16 C44 1.42(6) . ?
C16 C77 1.46(6) . ?
C16 C137 1.463(14) . ?
C17 C18 1.3900 . ?
C17 C22 1.3900 . ?
C17 C61 1.43(4) . ?
C18 C19 1.3900 . ?
C19 H19 0.9300 . ?
C19 C20 1.3900 . ?
C20 H20 0.9300 . ?
C20 C21 1.3900 . ?
C21 C22 1.3900 . ?
C21 C26 1.3900 . ?
C22 C23 1.3900 . ?
C23 H23 0.9300 . ?
C23 C24 1.3900 . ?
C24 H24 0.9300 . ?
C24 C25 1.3900 . ?
C25 H25 0.9300 . ?
C25 C26 1.3900 . ?
C26 H26 0.9300 . ?
C27 H27 0.9300 . ?
C27 C62 1.34(5) . ?
C27 C77 1.35(5) . ?
C28 H28 0.9300 . ?
C28 C48 1.41(4) . ?
C30 H30 0.9300 . ?
C30 C57 1.37(6) . ?
C30 C66 1.41(5) . ?
C31 H31 0.9300 . ?
C31 C76 1.40(5) . ?
C31 C109 1.33(5) . ?
C33 C45 1.34(5) . ?
C33 C78 1.37(6) . ?
C34 H34 0.9300 . ?
C34 C35 1.3900 . ?
C34 C39 1.3900 . ?
C35 C36 1.3900 . ?
C36 H36 0.9300 . ?
C36 C37 1.3900 . ?
C37 H37 0.9300 . ?
C37 C38 1.3900 . ?
C38 H38 0.9300 . ?
C38 C39 1.3900 . ?
C39 H39 0.9300 . ?
C40 C106 1.56(4) . ?
C41 H41 0.9300 . ?
C41 C65 1.40(5) . ?
C41 C76 1.35(5) . ?
C42 H42 0.9300 . ?
C42 C46 1.38(4) . ?
C42 C146 1.35(5) . ?
C43 C145 1.33(5) . ?
C44 C74 1.39(6) . ?
C44 C149 1.48(6) . ?
C45 H45 0.9300 . ?
C45 C98 1.32(6) . ?
C48 H48 0.9300 . ?
C48 C89 1.27(4) . ?
C49 H49 0.9300 . ?
C49 C52 1.35(5) . ?
C49 C54 1.38(5) . ?
C50 H50 0.9300 . ?
C50 C59 1.42(5) . ?
C50 C146 1.40(5) . ?
C51 H51 0.9300 . ?
C51 C89 1.51(4) . ?
C53 H53 0.9300 . ?
C53 C56 1.38(4) . ?
C53 C98 1.33(6) . ?
C54 H54 0.9300 . ?
C55 H55 0.9300 . ?
C55 C109 1.43(6) . ?
C56 H56 0.9300 . ?
C56 C78 1.38(6) . ?
C57 C113 1.51(6) . ?
C59 H59 0.9300 . ?
C61 C85 1.53(5) . ?
C61 C147 1.41(5) . ?
C62 H62 0.9300 . ?
C62 C74 1.53(6) . ?
C63 H63 0.9300 . ?
C63 C67 1.46(4) . ?
C63 C145 1.47(4) . ?
C64 H64 0.9300 . ?
C64 C108 1.36(5) . ?
C65 H65 0.9300 . ?
C65 C147 1.36(6) . ?
C66 H66 0.9300 . ?
C66 C80 1.44(5) . ?
C67 H67 0.9300 . ?
C67 C88 1.36(5) . ?
C68 C69 1.3900 . ?
C68 C73 1.3900 . ?
C69 H69 0.9300 . ?
C69 C70 1.3900 . ?
C70 H70 0.9300 . ?
C70 C71 1.3900 . ?
C71 H71 0.9300 . ?
C71 C72 1.3900 . ?
C72 H72 0.9300 . ?
C72 C73 1.3900 . ?
C73 H73 0.9300 . ?
C74 C90 1.40(6) . ?
C76 C85 1.37(6) . ?
C78 H78 0.9300 . ?
C79 C80 1.3900 . ?
C79 C84 1.3900 . ?
C79 C113 1.38(4) . ?
C80 C81 1.3900 . ?
C81 H81 0.9300 . ?
C81 C82 1.3900 . ?
C82 H82 0.9300 . ?
C82 C83 1.3900 . ?
C83 H83 0.9300 . ?
C83 C84 1.3900 . ?
C84 H84 0.9300 . ?
C87 H87 0.9300 . ?
C87 C116 1.41(6) . ?
C87 C117 1.56(4) . ?
C88 H88 0.9300 . ?
C89 H89 0.9300 . ?
C90 H90 0.9300 . ?
C90 C115 1.27(6) . ?
C92 C93 1.3900 . ?
C92 C97 1.3900 . ?
C93 C94 1.3900 . ?
C93 C107 1.54(5) . ?
C94 H94 0.9300 . ?
C94 C95 1.3900 . ?
C95 H95 0.9300 . ?
C95 C96 1.3900 . ?
C96 H96 0.9300 . ?
C96 C97 1.3900 . ?
C97 H97 0.9300 . ?
C98 H98 0.9300 . ?
C99 H99 0.9300 . ?
C99 C60 1.3900 . ?
C99 C110 1.3900 . ?
C60 C75 1.3900 . ?
C75 H75 0.9300 . ?
C75 C86 1.3900 . ?
C86 H86 0.9300 . ?
C86 C112 1.3900 . ?
C112 H112 0.9300 . ?
C112 C110 1.3900 . ?
C110 H110 0.9300 . ?
C100 H100 0.9300 . ?
C100 C101 1.3900 . ?
C100 C105 1.3900 . ?
C101 H101 0.9300 . ?
C101 C102 1.3900 . ?
C102 H102 0.9300 . ?
C102 C103 1.3900 . ?
C103 C104 1.3900 . ?
C104 H104 0.9300 . ?
C104 C105 1.3900 . ?
C105 H105 0.9300 . ?
C106 H106 0.9300 . ?
C106 C116 1.24(5) . ?
C108 H108 0.9300 . ?
C108 C114 1.38(5) . ?
C109 H109 0.9300 . ?
C114 H114 0.9300 . ?
C115 H115 0.9300 . ?
C115 C150 1.48(6) . ?
C116 H116 0.9300 . ?
C117 H117 0.9300 . ?
C122 H122 0.9300 . ?
C122 C123 1.3900 . ?
C122 C127 1.3900 . ?
C123 H123 0.9300 . ?
C123 C124 1.3900 . ?
C124 C125 1.3900 . ?
C125 H125 0.9300 . ?
C125 C126 1.3900 . ?
C126 H126 0.9300 . ?
C126 C127 1.3900 . ?
C127 H127 0.9300 . ?
C128 H128 0.9300 . ?
C128 C129 1.3900 . ?
C128 C133 1.3900 . ?
C129 H129 0.9300 . ?
C129 C130 1.3900 . ?
C130 H130 0.9300 . ?
C130 C131 1.3900 . ?
C131 H131 0.9300 . ?
C131 C132 1.3900 . ?
C132 C133 1.3900 . ?
C132 C137 1.3900 . ?
C133 C134 1.3900 . ?
C134 H134 0.9300 . ?
C134 C135 1.3900 . ?
C135 H135 0.9300 . ?
C135 C136 1.3900 . ?
C136 C137 1.3900 . ?
C138 H138 0.9300 . ?
C138 C139 1.3900 . ?
C138 C143 1.3900 . ?
C139 H139 0.9300 . ?
C139 C140 1.3900 . ?
C140 H140 0.9300 . ?
C140 C141 1.3900 . ?
C141 C142 1.3900 . ?
C142 H142 0.9300 . ?
C142 C143 1.3900 . ?
C143 H143 0.9300 . ?
C145 H145 0.9300 . ?
C146 H146 0.9300 . ?
C148 H148 0.9300 . ?
C148 C58 1.3900 . ?
C148 C29 1.3900 . ?
C58 H58 0.9300 . ?
C58 C111 1.3900 . ?
C111 H111 0.9300 . ?
C111 C91 1.3900 . ?
C91 H91 0.9300 . ?
C91 C32 1.3900 . ?
C32 H32 0.9300 . ?
C32 C29 1.3900 . ?
C149 H149 0.9300 . ?
C149 C150 1.36(6) . ?
C150 H150 0.9300 . ?

loop_
_geom_torsion_atom_site_label_1
_geom_torsion_atom_site_label_2
_geom_torsion_atom_site_label_3
_geom_torsion_atom_site_label_4
_geom_torsion
_geom_torsion_site_symmetry_1
_geom_torsion_site_symmetry_2
_geom_torsion_site_symmetry_3
_geom_torsion_site_symmetry_4
_geom_torsion_publ_flag
Au1 S1 C14 C1 -81(3) . . . . ?
Au1 S1 C14 C28 110(3) . . . . ?
Au1 P1 C18 C17 31.4(10) . . . . ?
Au1 P1 C18 C19 -159.6(7) . . . . ?
Au1 P1 C103 C102 175.4(15) . . . . ?
Au1 P1 C103 C104 -17(2) . . . . ?
Au1 P1 C141 C140 -79.1(16) . . . . ?
Au1 P1 C141 C142 99.5(19) . . . . ?
Au2 P2 C35 C34 1(2) . . . . ?
Au2 P2 C35 C36 -176.9(12) . . . . ?
Au2 P2 C29 C148 42.1(13) . . . . ?
Au2 P2 C29 C32 -135.4(11) . . . . ?
Au3 P3 C68 C69 -140.5(12) . . . . ?
Au3 P3 C68 C73 33.9(14) . . . . ?
Au3 P3 C77 C16 52(3) . . . . ?
Au3 P3 C77 C27 -126(3) . . . . ?
Au4 S2 C92 C93 -131(2) . . . . ?
Au4 S2 C92 C97 60(2) . . . . ?
Au5 P4 C46 C4 147(2) . . . . ?
Au5 P4 C46 C42 -33(2) . . . . ?
Au5 P4 C136 C135 -69.9(12) . . . . ?
Au5 P4 C136 C137 119.6(11) . . . . ?
Au5 P4 C144 C2 -35(3) . . . . ?
Au5 P4 C144 C3 147(2) . . . . ?
Au6 S1 C14 C1 171(2) . . . . ?
Au6 S1 C14 C28 3(3) . . . . ?
Au7 S2 C92 C93 134(2) . . . . ?
Au7 S2 C92 C97 -36(3) . . . . ?
Au7 P6 C12 C7 -30.6(16) . . . . ?
Au7 P6 C12 C11 151.4(14) . . . . ?
Au7 P6 C52 C15 93(2) . . . . ?
Au7 P6 C52 C49 -76(3) . . . . ?
Au7 P6 C60 C99 159.8(12) . . . . ?
Au7 P6 C60 C75 -12.7(16) . . . . ?
Au8 P5 C33 C45 -154(3) . . . . ?
Au8 P5 C33 C78 24(3) . . . . ?
Au8 P5 C43 C5 -161(3) . . . . ?
Au8 P5 C43 C145 14(3) . . . . ?
Au8 P5 C57 C30 -140(3) . . . . ?
Au8 P5 C57 C113 53(3) . . . . ?
S1 C14 C28 C48 172(3) . . . . ?
S2 C92 C93 C94 -170(4) . . . . ?
S2 C92 C93 C107 1(6) . . . . ?
S2 C92 C97 C96 170(3) . . . . ?
P1 C18 C19 C20 -169.1(11) . . . . ?
P1 C103 C104 C105 -168(3) . . . . ?
P1 C141 C142 C143 -179(2) . . . . ?
P2 C35 C36 C37 178(2) . . . . ?
P3 C68 C69 C70 174.3(19) . . . . ?
P3 C68 C73 C72 -174.5(18) . . . . ?
P3 C124 C125 C126 -173(3) . . . . ?
P4 C136 C137 C16 -14(3) . . . . ?
P4 C136 C137 C132 169.6(18) . . . . ?
P5 C33 C45 C98 -176(3) . . . . ?
P5 C33 C78 C56 177(3) . . . . ?
P5 C43 C145 C63 -169(3) . . . . ?
P5 C57 C113 C15 -21(5) . . . . ?
P5 C57 C113 C79 167(3) . . . . ?
P6 C60 C75 C86 173(2) . . . . ?
C1 C14 C28 C48 5(5) . . . . ?
C1 C51 C89 C48 6(5) . . . . ?
C3 C64 C108 C114 -2(5) . . . . ?
C5 C43 C145 C63 6(5) . . . . ?
C6 C40 C106 C116 3(5) . . . . ?
C7 C8 C9 C10 0.0 . . . . ?
C8 C7 C12 P6 -178(2) . . . . ?
C8 C7 C12 C11 0.0 . . . . ?
C8 C9 C10 C11 0.0 . . . . ?
C9 C10 C11 C12 0.0 . . . . ?
C10 C11 C12 P6 178(2) . . . . ?
C10 C11 C12 C7 0.0 . . . . ?
C12 P6 C52 C15 -150(2) . . . . ?
C12 P6 C52 C49 41(3) . . . . ?
C12 P6 C60 C99 40.1(19) . . . . ?
C12 P6 C60 C75 -132.4(15) . . . . ?
C12 C7 C8 C9 0.0 . . . . ?
C13 C55 C109 C31 -8(7) . . . . ?
C14 C1 C47 O1 -159(3) . . . . ?
C14 C1 C47 O2 17(6) . . . . ?
C14 C1 C51 C89 -3(5) . . . . ?
C14 C28 C48 C89 -1(6) . . . . ?
C15 C40 C106 C116 -177(3) . . . . ?
C16 C44 C74 C62 -9(6) . . . . ?
C16 C44 C74 C90 -180(4) . . . . ?
C16 C44 C149 C150 179(4) . . . . ?
C17 C18 C19 C20 0.0 . . . . ?
C17 C22 C23 C24 180.0 . . . . ?
C17 C61 C85 C13 -19(6) . . . . ?
C17 C61 C85 C76 164(4) . . . . ?
C17 C61 C147 P2 31(6) . . . . ?
C17 C61 C147 C65 -157(4) . . . . ?
C18 P1 C103 C102 -55(2) . . . . ?
C18 P1 C103 C104 112.4(19) . . . . ?
C18 P1 C141 C140 155.9(15) . . . . ?
C18 P1 C141 C142 -26(2) . . . . ?
C18 C17 C22 C21 0.0 . . . . ?
C18 C17 C22 C23 180.0 . . . . ?
C18 C17 C61 C85 108(3) . . . . ?
C18 C17 C61 C147 -97(5) . . . . ?
C18 C19 C20 C21 0.0 . . . . ?
C19 C20 C21 C22 0.0 . . . . ?
C19 C20 C21 C26 180.0 . . . . ?
C20 C21 C22 C17 0.0 . . . . ?
C20 C21 C22 C23 180.0 . . . . ?
C20 C21 C26 C25 180.0 . . . . ?
C21 C22 C23 C24 0.0 . . . . ?
C22 C17 C18 P1 168.6(11) . . . . ?
C22 C17 C18 C19 0.0 . . . . ?
C22 C17 C61 C85 -78(4) . . . . ?
C22 C17 C61 C147 77(5) . . . . ?
C22 C21 C26 C25 0.0 . . . . ?
C22 C23 C24 C25 0.0 . . . . ?
C23 C24 C25 C26 0.0 . . . . ?
C24 C25 C26 C21 0.0 . . . . ?
C26 C21 C22 C17 180.0 . . . . ?
C26 C21 C22 C23 0.0 . . . . ?
C27 C62 C74 C44 7(5) . . . . ?
C27 C62 C74 C90 178(4) . . . . ?
C28 C48 C89 C51 -4(6) . . . . ?
C30 C57 C113 C15 173(4) . . . . ?
C30 C57 C113 C79 1(6) . . . . ?
C30 C66 C80 C79 -2(5) . . . . ?
C30 C66 C80 C81 177(3) . . . . ?
C31 C76 C85 C13 -4(6) . . . . ?
C31 C76 C85 C61 174(4) . . . . ?
C33 P5 C43 C5 80(3) . . . . ?
C33 P5 C43 C145 -105(3) . . . . ?
C33 P5 C57 C30 -17(4) . . . . ?
C33 P5 C57 C113 176(3) . . . . ?
C33 C45 C98 C53 -4(6) . . . . ?
C34 C35 C36 C37 0.0 . . . . ?
C35 P2 C29 C148 169.7(16) . . . . ?
C35 P2 C29 C32 -7.8(19) . . . . ?
C35 C34 C39 C38 0.0 . . . . ?
C35 C36 C37 C38 0.0 . . . . ?
C36 C37 C38 C39 0.0 . . . . ?
C37 C38 C39 C34 0.0 . . . . ?
C39 C34 C35 P2 -178(2) . . . . ?
C39 C34 C35 C36 0.0 . . . . ?
C40 C6 C54 C49 -6(5) . . . . ?
C40 C6 C117 C87 -3(5) . . . . ?
C40 C15 C52 P6 -176(2) . . . . ?
C40 C15 C52 C49 -9(5) . . . . ?
C40 C15 C113 C57 102(4) . . . . ?
C40 C15 C113 C79 -86(5) . . . . ?
C40 C106 C116 C87 1(6) . . . . ?
C41 C65 C147 P2 174(3) . . . . ?
C41 C65 C147 C61 2(7) . . . . ?
C41 C76 C85 C13 176(4) . . . . ?
C41 C76 C85 C61 -6(7) . . . . ?
C43 P5 C33 C45 -34(4) . . . . ?
C43 P5 C33 C78 144(3) . . . . ?
C43 P5 C57 C30 91(4) . . . . ?
C43 P5 C57 C113 -76(3) . . . . ?
C43 C5 C88 C67 -7(6) . . . . ?
C44 C16 C77 P3 178(3) . . . . ?
C44 C16 C77 C27 -4(5) . . . . ?
C44 C16 C137 C132 -81(4) . . . . ?
C44 C16 C137 C136 103(3) . . . . ?
C44 C74 C90 C115 1(7) . . . . ?
C44 C149 C150 C115 1(6) . . . . ?
C45 C33 C78 C56 -5(5) . . . . ?
C46 P4 C136 C135 49.1(14) . . . . ?
C46 P4 C136 C137 -121.3(14) . . . . ?
C46 P4 C144 C2 -152(3) . . . . ?
C46 P4 C144 C3 30(3) . . . . ?
C46 C4 C59 C50 8(5) . . . . ?
C46 C42 C146 C50 -3(5) . . . . ?
C47 C1 C14 S1 11(5) . . . . ?
C47 C1 C14 C28 179(4) . . . . ?
C47 C1 C51 C89 176(3) . . . . ?
C51 C1 C14 S1 -170(3) . . . . ?
C51 C1 C14 C28 -2(5) . . . . ?
C51 C1 C47 O1 23(5) . . . . ?
C51 C1 C47 O2 -162(3) . . . . ?
C52 P6 C12 C7 -152.9(17) . . . . ?
C52 P6 C12 C11 29(2) . . . . ?
C52 P6 C60 C99 -67.8(19) . . . . ?
C52 P6 C60 C75 119.7(17) . . . . ?
C52 C15 C40 C6 4(5) . . . . ?
C52 C15 C40 C106 -175(3) . . . . ?
C52 C15 C113 C57 -82(5) . . . . ?
C52 C15 C113 C79 89(6) . . . . ?
C52 C49 C54 C6 2(5) . . . . ?
C53 C56 C78 C33 3(5) . . . . ?
C54 C6 C40 C15 3(5) . . . . ?
C54 C6 C40 C106 -178(3) . . . . ?
C54 C6 C117 C87 173(3) . . . . ?
C54 C49 C52 P6 174(3) . . . . ?
C54 C49 C52 C15 7(5) . . . . ?
C55 C13 C85 C61 179(4) . . . . ?
C55 C13 C85 C76 -3(7) . . . . ?
C56 C53 C98 C45 2(6) . . . . ?
C57 P5 C33 C45 77(4) . . . . ?
C57 P5 C33 C78 -104(3) . . . . ?
C57 P5 C43 C5 -30(3) . . . . ?
C57 P5 C43 C145 146(3) . . . . ?
C57 C30 C66 C80 1(6) . . . . ?
C59 C4 C46 P4 173(2) . . . . ?
C59 C4 C46 C42 -7(5) . . . . ?
C59 C50 C146 C42 4(5) . . . . ?
C61 C17 C18 P1 -17.2(18) . . . . ?
C61 C17 C18 C19 174(2) . . . . ?
C61 C17 C22 C21 -174(2) . . . . ?
C61 C17 C22 C23 6(2) . . . . ?
C62 C27 C77 P3 -178(3) . . . . ?
C62 C27 C77 C16 4(6) . . . . ?
C62 C74 C90 C115 -169(4) . . . . ?
C63 C67 C88 C5 -1(6) . . . . ?
C64 C3 C144 P4 -180(3) . . . . ?
C64 C3 C144 C2 2(5) . . . . ?
C64 C108 C114 C2 0(5) . . . . ?
C65 C41 C76 C31 -173(4) . . . . ?
C65 C41 C76 C85 8(6) . . . . ?
C66 C30 C57 P5 -167(3) . . . . ?
C66 C30 C57 C113 0(6) . . . . ?
C66 C80 C81 C82 -178(3) . . . . ?
C67 C63 C145 C43 -13(5) . . . . ?
C68 P3 C77 C16 168(3) . . . . ?
C68 P3 C77 C27 -10(4) . . . . ?
C68 C69 C70 C71 0.0 . . . . ?
C69 C68 C73 C72 0.0 . . . . ?
C69 C70 C71 C72 0.0 . . . . ?
C70 C71 C72 C73 0.0 . . . . ?
C71 C72 C73 C68 0.0 . . . . ?
C73 C68 C69 C70 0.0 . . . . ?
C74 C44 C149 C150 -2(6) . . . . ?
C74 C90 C115 C150 -2(6) . . . . ?
C76 C31 C109 C55 2(7) . . . . ?
C76 C41 C65 C147 -5(6) . . . . ?
C77 P3 C68 C69 91.4(18) . . . . ?
C77 P3 C68 C73 -94.2(17) . . . . ?
C77 C16 C44 C74 8(6) . . . . ?
C77 C16 C44 C149 -173(3) . . . . ?
C77 C16 C137 C132 90(3) . . . . ?
C77 C16 C137 C136 -86(4) . . . . ?
C77 C27 C62 C74 -5(6) . . . . ?
C78 C33 C45 C98 6(6) . . . . ?
C79 C80 C81 C82 0.0 . . . . ?
C80 C79 C84 C83 0.0 . . . . ?
C80 C79 C113 C15 -173(3) . . . . ?
C80 C79 C113 C57 -2(4) . . . . ?
C80 C81 C82 C83 0.0 . . . . ?
C81 C82 C83 C84 0.0 . . . . ?
C82 C83 C84 C79 0.0 . . . . ?
C84 C79 C80 C66 178(3) . . . . ?
C84 C79 C80 C81 0.0 . . . . ?
C84 C79 C113 C15 11(5) . . . . ?
C84 C79 C113 C57 -178(3) . . . . ?
C85 C13 C55 C109 9(7) . . . . ?
C85 C61 C147 P2 -173(3) . . . . ?
C85 C61 C147 C65 -1(6) . . . . ?
C88 C5 C43 P5 180(3) . . . . ?
C88 C5 C43 C145 4(5) . . . . ?
C90 C115 C150 C149 1(6) . . . . ?
C92 C93 C94 C95 0.0 . . . . ?
C92 C93 C107 O7 122(4) . . . . ?
C92 C93 C107 O9 -30(10) . . . . ?
C93 C92 C97 C96 0.0 . . . . ?
C93 C94 C95 C96 0.0 . . . . ?
C94 C93 C107 O7 -67(5) . . . . ?
C94 C93 C107 O9 141(6) . . . . ?
C94 C95 C96 C97 0.0 . . . . ?
C95 C96 C97 C92 0.0 . . . . ?
C97 C92 C93 C94 0.0 . . . . ?
C97 C92 C93 C107 171(6) . . . . ?
C98 C53 C56 C78 -1(6) . . . . ?
C99 C60 C75 C86 0.0 . . . . ?
C60 P6 C12 C7 92.6(19) . . . . ?
C60 P6 C12 C11 -85(2) . . . . ?
C60 P6 C52 C15 -39(3) . . . . ?
C60 P6 C52 C49 153(3) . . . . ?
C60 C99 C110 C112 0.0 . . . . ?
C60 C75 C86 C112 0.0 . . . . ?
C75 C86 C112 C110 0.0 . . . . ?
C86 C112 C110 C99 0.0 . . . . ?
C110 C99 C60 P6 -172(2) . . . . ?
C110 C99 C60 C75 0.0 . . . . ?
C100 C101 C102 C103 0.0 . . . . ?
C101 C100 C105 C104 0.0 . . . . ?
C101 C102 C103 P1 167(3) . . . . ?
C101 C102 C103 C104 0.0 . . . . ?
C102 C103 C104 C105 0.0 . . . . ?
C103 P1 C18 C17 -93.9(14) . . . . ?
C103 P1 C18 C19 75.0(15) . . . . ?
C103 P1 C141 C140 48(2) . . . . ?
C103 P1 C141 C142 -133(2) . . . . ?
C103 C104 C105 C100 0.0 . . . . ?
C105 C100 C101 C102 0.0 . . . . ?
C107 C93 C94 C95 -172(5) . . . . ?
C109 C31 C76 C41 -175(4) . . . . ?
C109 C31 C76 C85 4(6) . . . . ?
C113 C15 C40 C6 -180(4) . . . . ?
C113 C15 C40 C106 1(4) . . . . ?
C113 C15 C52 P6 8(5) . . . . ?
C113 C15 C52 C49 175(4) . . . . ?
C113 C79 C80 C66 2(3) . . . . ?
C113 C79 C80 C81 -176(3) . . . . ?
C113 C79 C84 C83 177(3) . . . . ?
C114 C2 C144 P4 178(2) . . . . ?
C114 C2 C144 C3 -3(5) . . . . ?
C116 C87 C117 C6 7(5) . . . . ?
C117 C6 C40 C15 179(3) . . . . ?
C117 C6 C40 C106 -2(6) . . . . ?
C117 C6 C54 C49 177(3) . . . . ?
C117 C87 C116 C106 -6(6) . . . . ?
C122 C123 C124 P3 174(3) . . . . ?
C122 C123 C124 C125 0.0 . . . . ?
C123 C122 C127 C126 0.0 . . . . ?
C123 C124 C125 C126 0.0 . . . . ?
C124 P3 C68 C69 -14(2) . . . . ?
C124 P3 C68 C73 160.0(17) . . . . ?
C124 P3 C77 C16 -76(3) . . . . ?
C124 P3 C77 C27 106(3) . . . . ?
C124 C125 C126 C127 0.0 . . . . ?
C125 C126 C127 C122 0.0 . . . . ?
C127 C122 C123 C124 0.0 . . . . ?
C128 C129 C130 C131 0.0 . . . . ?
C128 C133 C134 C135 180.0 . . . . ?
C129 C128 C133 C132 0.0 . . . . ?
C129 C128 C133 C134 180.0 . . . . ?
C129 C130 C131 C132 0.0 . . . . ?
C130 C131 C132 C133 0.0 . . . . ?
C130 C131 C132 C137 180.0 . . . . ?
C131 C132 C133 C128 0.0 . . . . ?
C131 C132 C133 C134 180.0 . . . . ?
C131 C132 C137 C16 3(3) . . . . ?
C131 C132 C137 C136 180.0 . . . . ?
C132 C133 C134 C135 0.0 . . . . ?
C133 C128 C129 C130 0.0 . . . . ?
C133 C132 C137 C16 -177(3) . . . . ?
C133 C132 C137 C136 0.0 . . . . ?
C133 C134 C135 C136 0.0 . . . . ?
C134 C135 C136 P4 -171.5(15) . . . . ?
C134 C135 C136 C137 0.0 . . . . ?
C135 C136 C137 C16 177(3) . . . . ?
C135 C136 C137 C132 0.0 . . . . ?
C136 P4 C46 C4 25(3) . . . . ?
C136 P4 C46 C42 -155(2) . . . . ?
C136 P4 C144 C2 95(3) . . . . ?
C136 P4 C144 C3 -83(3) . . . . ?
C137 C16 C44 C74 180(3) . . . . ?
C137 C16 C44 C149 -1(5) . . . . ?
C137 C16 C77 P3 6(5) . . . . ?
C137 C16 C77 C27 -176(3) . . . . ?
C137 C132 C133 C128 180.0 . . . . ?
C137 C132 C133 C134 0.0 . . . . ?
C138 C139 C140 C141 0.0 . . . . ?
C139 C138 C143 C142 0.0 . . . . ?
C139 C140 C141 P1 179(2) . . . . ?
C139 C140 C141 C142 0.0 . . . . ?
C140 C141 C142 C143 0.0 . . . . ?
C141 P1 C18 C17 152.8(12) . . . . ?
C141 P1 C18 C19 -38.3(14) . . . . ?
C141 P1 C103 C102 47(2) . . . . ?
C141 P1 C103 C104 -145(2) . . . . ?
C141 C142 C143 C138 0.0 . . . . ?
C143 C138 C139 C140 0.0 . . . . ?
C144 P4 C46 C4 -95(3) . . . . ?
C144 P4 C46 C42 85(2) . . . . ?
C144 P4 C136 C135 161.3(16) . . . . ?
C144 P4 C136 C137 -9(2) . . . . ?
C144 C2 C114 C108 2(5) . . . . ?
C144 C3 C64 C108 1(5) . . . . ?
C145 C63 C67 C88 10(5) . . . . ?
C146 C42 C46 P4 -176(2) . . . . ?
C146 C42 C46 C4 4(4) . . . . ?
C146 C50 C59 C4 -7(5) . . . . ?
C147 P2 C35 C34 132(2) . . . . ?
C147 P2 C35 C36 -46(2) . . . . ?
C147 P2 C29 C148 -77.8(17) . . . . ?
C147 P2 C29 C32 104.7(17) . . . . ?
C147 C61 C85 C13 -180(4) . . . . ?
C147 C61 C85 C76 3(6) . . . . ?
C148 C58 C111 C91 0.0 . . . . ?
C58 C148 C29 P2 -177.6(16) . . . . ?
C58 C148 C29 C32 0.0 . . . . ?
C58 C111 C91 C32 0.0 . . . . ?
C111 C91 C32 C29 0.0 . . . . ?
C91 C32 C29 P2 177.4(17) . . . . ?
C91 C32 C29 C148 0.0 . . . . ?
C29 P2 C35 C34 -118.3(16) . . . . ?
C29 P2 C35 C36 63.9(18) . . . . ?
C29 C148 C58 C111 0.0 . . . . ?
C149 C44 C74 C62 172(3) . . . . ?
C149 C44 C74 C90 1(6) . . . . ?

loop_
_smtbx_masks_void_nr
_smtbx_masks_void_average_x
_smtbx_masks_void_average_y
_smtbx_masks_void_average_z
_smtbx_masks_void_volume
_smtbx_masks_void_count_electrons
_smtbx_masks_void_content
1 -0.021 -0.923 -0.202 5671.6 1484.9 ?
